data_7241936
loop_
_publ_author_name
'Li, Bin'
'Xu, Kaidi'
'Wang, Yiliang'
'Su, Hang'
'Cui, Lei'
'Li, Chunju'

_publ_section_title
;
 Selective complexation and efficient separation of
 cis/trans-1,2-dichloroethene isomers by a pillar[5]arene
;
_journal_issue 73
_journal_name_full 'RSC Advances'
_journal_page_first 45112
_journal_page_last 45115
_journal_paper_doi 10.1039/D0RA09307F
_journal_volume 10
_journal_year 2020
_chemical_formula_moiety '4(C2 H2 Cl2), C55 H70 O10, C55 H69 O10'
_chemical_formula_sum 'C118 H147 Cl8 O20'
_chemical_formula_weight 2168.95
_space_group_crystal_system monoclinic
_space_group_IT_number 14
_space_group_name_Hall '-P 2ybc'
_space_group_name_H-M_alt 'P 1 21/c 1'
_atom_sites_solution_hydrogens mixed
_atom_sites_solution_primary direct
_audit_creation_date 2018-01-15
_audit_creation_method
;
Olex2 1.2
(compiled 2017.08.10 svn.r3458 for OlexSys, GUI svn.r5381)
;
_audit_update_record
;
2020-08-22 deposited with the CCDC.	2020-11-10 downloaded from the CCDC.
;
_cell_angle_alpha 90
_cell_angle_beta 100.33(3)
_cell_angle_gamma 90
_cell_formula_units_Z 4
_cell_length_a 22.214(4)
_cell_length_b 20.800(4)
_cell_length_c 25.875(5)
_cell_measurement_reflns_used 34121
_cell_measurement_temperature 153(2)
_cell_measurement_theta_max 27.4855
_cell_measurement_theta_min 1.2642
_cell_volume 11762(4)
_computing_molecular_graphics 'Olex2 (Dolomanov et al., 2009)'
_computing_publication_material 'Olex2 (Dolomanov et al., 2009)'
_computing_structure_refinement 'XL (Sheldrick, 2008)'
_computing_structure_solution 'ShelXS (Sheldrick, 2008)'
_diffrn_ambient_temperature 153.15
_diffrn_measured_fraction_theta_full 0.995
_diffrn_measured_fraction_theta_max 0.995
_diffrn_measurement_device_type 'multiwire proportional'
_diffrn_measurement_method 'phi and omega scans'
_diffrn_radiation_monochromator graphite
_diffrn_radiation_type MoK\a
_diffrn_radiation_wavelength 0.71073
_diffrn_reflns_av_R_equivalents 0.0735
_diffrn_reflns_av_unetI/netI 0.0700
_diffrn_reflns_Laue_measured_fraction_full 0.995
_diffrn_reflns_Laue_measured_fraction_max 0.995
_diffrn_reflns_limit_h_max 26
_diffrn_reflns_limit_h_min -23
_diffrn_reflns_limit_k_max 22
_diffrn_reflns_limit_k_min -24
_diffrn_reflns_limit_l_max 30
_diffrn_reflns_limit_l_min -30
_diffrn_reflns_number 62961
_diffrn_reflns_point_group_measured_fraction_full 0.995
_diffrn_reflns_point_group_measured_fraction_max 0.995
_diffrn_reflns_theta_full 25.000
_diffrn_reflns_theta_max 25.000
_diffrn_reflns_theta_min 0.932
_exptl_absorpt_coefficient_mu 0.256
_exptl_absorpt_correction_T_max 1.0000
_exptl_absorpt_correction_T_min 0.7650
_exptl_absorpt_correction_type multi-scan
_exptl_absorpt_process_details 'CrystalClear (Rigaku Inc., 2008)'
_exptl_crystal_colour colorless
_exptl_crystal_density_diffrn 1.225
_exptl_crystal_description block
_exptl_crystal_F_000 4604
_exptl_crystal_size_max 0.34
_exptl_crystal_size_mid 0.23
_exptl_crystal_size_min 0.21
_refine_diff_density_max 0.729
_refine_diff_density_min -0.821
_refine_diff_density_rms 0.170
_refine_ls_extinction_method none
_refine_ls_goodness_of_fit_ref 1.139
_refine_ls_hydrogen_treatment constr
_refine_ls_matrix_type full
_refine_ls_number_parameters 1437
_refine_ls_number_reflns 20645
_refine_ls_number_restraints 330
_refine_ls_restrained_S_all 1.135
_refine_ls_R_factor_all 0.1781
_refine_ls_R_factor_gt 0.1578
_refine_ls_shift/su_max 0.001
_refine_ls_shift/su_mean 0.000
_refine_ls_structure_factor_coef Fsqd
_refine_ls_weighting_details 'w=1/[\s^2^(Fo^2^)+(0.1570P)^2^+142.9180P] where P=(Fo^2^+2Fc^2^)/3'
_refine_ls_weighting_scheme calc
_refine_ls_wR_factor_gt 0.4057
_refine_ls_wR_factor_ref 0.4279
_reflns_Friedel_coverage 0.000
_reflns_number_gt 17742
_reflns_number_total 20645
_reflns_threshold_expression 'I > 2\s(I)'
_cod_data_source_file d0ra09307f2.cif
_cod_data_source_block bww18009
_cod_database_code 7241936
_shelx_shelxl_version_number 2014/7
_shelx_space_group_comment
;
The symmetry employed for this shelxl refinement is uniquely defined
by the following loop, which should always be used as a source of
symmetry information in preference to the above space-group names.
They are only intended as comments.
;
_shelx_estimated_absorpt_t_max 0.948
_shelx_estimated_absorpt_t_min 0.918
_olex2_refinement_description
;
1. Fixed Uiso
 At 1.2 times of:
  All C(H) groups, {H5A,H5B,H5C} of C5, All C(H,H) groups
 At 1.5 times of:
  {H2AA,H2AB,H2AC} of C2AA, {H0AA,H0AB,H0AC} of C0AA, {H13K,H13L,H13M} of
  C134, {H13F,H13G,H13H} of C132, {H13A,H13B,H13C} of C130, {H12Q,H12R,H12S} of
  C129, {H12Z,H,HA} of C128, {H12W,H12X,H12Y} of C127, {H12L,H12M,H12N} of C125,
   {H12T,H12U,H12V} of C124, {H12I,H12J,H12K} of C123, {H12F,H12G,H12H} of C122,
   {H12C,H12D,H12E} of C121, {H11U,H11V,H11W} of C119, {H11P,H11Q,H11R} of C117,
   {H11K,H11L,H11M} of C114, {H11C,H11D,H11E} of C113, {H11H,H11I,H11J} of C110,
   {H10K,H10L,H10M} of C104
2. Restrained distances
 C3-C138
 1.33 with sigma of 0.01
 Cl3A-C138 = Cl3-C138
 1.74 with sigma of 0.02
 Cl8-C3AA = Cl8A-C3AA = Cl9A-C7 = Cl9-C7
 1.74 with sigma of 0.02
 C7-C3AA
 1.33 with sigma of 0.01
 C7-C3AA = C7A-C3AB
 1.33 with sigma of 0.02
 Cl9A-C7A = Cl9-C7 = Cl8A-C3AB = Cl8-C3AA
 1.74 with sigma of 0.02
 O32-C136 = O32-C2
 1.43 with sigma of 0.02
 C5-C136 = C5-C2
 1.54 with sigma of 0.02
 C4AA-C131 = C4AB-C4
 1.33 with sigma of 0.02
 Cl1-C4AA = Cl1A-C4AB = Cl4-C131 = Cl4A-C4
 1.74 with sigma of 0.02
3. Uiso/Uaniso restraints and constraints
Cl3 \\sim C138 \\sim Cl5 \\sim Cl3A \\sim Cl5A: within 1.7A with sigma of 0.01
and sigma for terminal atoms of 0.01
Cl9 \\sim C3AA \\sim C7 \\sim Cl9A \\sim Cl8 \\sim Cl8A: within 1.7A with sigma
of 0.01 and sigma for terminal atoms of 0.01
Cl8 \\sim Cl9 \\sim C3AA \\sim C7 \\sim Cl8A \\sim Cl9A \\sim C3AB \\sim C7A:
within 1.7A with sigma of 0.01 and sigma for terminal atoms of 0.01
O32 \\sim C136 \\sim C5 \\sim C2: within 1.7A with sigma of 0.01 and sigma for
terminal atoms of 0.01
Cl1 \\sim C131 \\sim C4AA \\sim Cl1A \\sim C4AB \\sim Cl4 \\sim Cl4A \\sim C4:
within 1.7A with sigma of 0.01 and sigma for terminal atoms of 0.01
Uanis(Cl3) \\sim Ueq, Uanis(C138) \\sim Ueq, Uanis(Cl5) \\sim Ueq, Uanis(Cl3A)
\\sim Ueq, Uanis(Cl5A) \\sim Ueq: with sigma of 0.01 and sigma for terminal
atoms of 0.01
Uanis(Cl9) \\sim Ueq, Uanis(C3AA) \\sim Ueq, Uanis(C7) \\sim Ueq, Uanis(Cl9A)
\\sim Ueq, Uanis(Cl8) \\sim Ueq, Uanis(Cl8A) \\sim Ueq: with sigma of 0.01 and
sigma for terminal atoms of 0.01
Uanis(Cl8) \\sim Ueq, Uanis(Cl9) \\sim Ueq, Uanis(C3AA) \\sim Ueq, Uanis(C7)
\\sim Ueq, Uanis(Cl9A) \\sim Ueq, Uanis(C3AB) \\sim Ueq, Uanis(C7A) \\sim Ueq,
Uanis(Cl8A) \\sim Ueq: with sigma of 0.01 and sigma for terminal atoms of 0.01
Uanis(O32) \\sim Ueq, Uanis(C136) \\sim Ueq, Uanis(C5) \\sim Ueq, Uanis(C2)
\\sim Ueq: with sigma of 0.01 and sigma for terminal atoms of 0.01
Uanis(Cl1) \\sim Ueq, Uanis(C131) \\sim Ueq, Uanis(C4AA) \\sim Ueq, Uanis(Cl1A)
\\sim Ueq, Uanis(Cl4A) \\sim Ueq, Uanis(C4AB) \\sim Ueq, Uanis(Cl4) \\sim Ueq,
Uanis(C4) \\sim Ueq: with sigma of 0.01 and sigma for terminal atoms of 0.01
4. Others
 Sof(Cl3A)=Sof(Cl5A)=1-FVAR(1)
 Sof(Cl3)=Sof(Cl5)=FVAR(1)
 Sof(Cl8A)=Sof(Cl9A)=Sof(C3AB)=Sof(H3AB)=Sof(C7A)=Sof(H7A)=1-FVAR(2)
 Sof(Cl8)=Sof(Cl9)=Sof(C3AA)=Sof(H3AA)=Sof(C7)=Sof(H7)=FVAR(2)
 Sof(C2)=Sof(H2A)=Sof(H2B)=1-FVAR(3)
 Sof(C136)=Sof(H13D)=Sof(H13E)=FVAR(3)
 Sof(Cl1A)=Sof(Cl4A)=Sof(C4)=Sof(H4)=Sof(C4AB)=Sof(H4AB)=1-FVAR(4)
 Sof(Cl1)=Sof(Cl4)=Sof(C131)=Sof(H131)=Sof(C4AA)=Sof(H4AA)=FVAR(4)
5.a Riding coordinates:
 C138(H138), C3(H3), C5(H5A,H5B,H5C), C2(H2A,H2B)
5.b Secondary CH2 refined with riding coordinates:
 C31(H31A,H31B), C41(H41A,H41B), C51(H51A,H51B), C68(H68A,H68B), C73(H73A,
 H73B), C76(H76A,H76B), C81(H81A,H81B), C83(H83A,H83B), C84(H84A,H84B),
 C89(H89A,H89B), C90(H90A,H90B), C91(H91A,H91B), C95(H95A,H95B), C96(H96A,H96B),
  C98(H98A,H98B), C99(H99A,H99B), C102(H10G,H10H), C103(H10I,H10J), C105(H10A,
 H10B), C106(H10C,H10D), C108(H10E,H10F), C112(H11A,H11B), C115(H11N,H11O),
 C116(H11F,H11G), C118(H11S,H11T), C120(H12A,H12B), C126(H12O,H12P), C133(H13I,
 H13J), C136(H13D,H13E)
5.c Aromatic/amide H refined with riding coordinates:
 C29(H29), C30(H30), C39(H39), C43(H43), C52(H52), C55(H55), C56(H56),
 C61(H61), C65(H65), C67(H67), C71(H71), C74(H74), C75(H75), C86(H86), C87(H87),
  C88(H88), C97(H97), C100(H100), C107(H107), C111(H111), C131(H131),
 C137(H137), C1AA(H1AA), C1(H1), C4AA(H4AA), C3AA(H3AA), C7(H7), C3AB(H3AB),
 C7A(H7A), C4(H4), C4AB(H4AB)
5.d Idealised Me refined as rotating group:
 C104(H10K,H10L,H10M), C110(H11H,H11I,H11J), C113(H11C,H11D,H11E), C114(H11K,
 H11L,H11M), C117(H11P,H11Q,H11R), C119(H11U,H11V,H11W), C121(H12C,H12D,H12E),
 C122(H12F,H12G,H12H), C123(H12I,H12J,H12K), C124(H12T,H12U,H12V), C125(H12L,
 H12M,H12N), C127(H12W,H12X,H12Y), C128(H12Z,H,HA), C129(H12Q,H12R,H12S),
 C130(H13A,H13B,H13C), C132(H13F,H13G,H13H), C134(H13K,H13L,H13M), C0AA(H0AA,
 H0AB,H0AC), C2AA(H2AA,H2AB,H2AC)
;
_olex2_submission_special_instructions 'No special instructions were received'

loop_
_space_group_symop_operation_xyz
'x, y, z'
'-x, y+1/2, -z+1/2'
'-x, -y, -z'
'x, -y-1/2, z-1/2'

loop_
_atom_site_label
_atom_site_type_symbol
_atom_site_fract_x
_atom_site_fract_y
_atom_site_fract_z
_atom_site_U_iso_or_equiv
_atom_site_adp_type
_atom_site_occupancy
_atom_site_site_symmetry_order
_atom_site_calc_flag
_atom_site_refinement_flags_posn
_atom_site_refinement_flags_adp
_atom_site_refinement_flags_occupancy
_atom_site_disorder_assembly
_atom_site_disorder_group
Cl1 Cl 0.2361(4) 0.7728(4) 0.4269(3) 0.0512(17) Uani 0.713(16) 1 d D U P A 1
Cl2 Cl 0.68333(14) 0.56967(17) 0.23616(14) 0.0660(9) Uani 1 1 d . . . . .
Cl4 Cl 0.2082(5) 0.5726(5) 0.4538(5) 0.068(2) Uani 0.713(16) 1 d D U P A 1
O6 O 0.1419(2) 0.4141(3) 0.4007(2) 0.0255(12) Uani 1 1 d . . . . .
O7 O 0.5876(3) 0.9285(3) 0.3600(2) 0.0284(13) Uani 1 1 d . . . . .
O10 O 0.0106(2) 0.3382(3) 0.2201(2) 0.0255(12) Uani 1 1 d . . . . .
O11 O 0.3341(2) 0.9192(3) 0.3260(2) 0.0252(12) Uani 1 1 d . . . . .
O12 O -0.1111(3) 0.4363(3) 0.3528(2) 0.0294(13) Uani 1 1 d . . . . .
O13 O 0.2695(3) 0.6992(3) 0.2423(2) 0.0262(12) Uani 1 1 d . . . . .
O14 O 0.0318(3) 0.1326(3) 0.5479(2) 0.0276(13) Uani 1 1 d . . . . .
O15 O 0.4840(3) 0.6170(3) 0.5196(2) 0.0290(13) Uani 1 1 d . . . . .
O16 O 0.2198(3) 0.2130(3) 0.3212(2) 0.0310(14) Uani 1 1 d . . . . .
O17 O 0.0221(3) 0.0958(3) 0.2189(2) 0.0302(13) Uani 1 1 d . . . . .
Cl18 Cl 0.6938(2) 0.7584(2) 0.30446(17) 0.0906(12) Uani 1 1 d . . . . .
O19 O 0.4672(2) 0.5954(3) 0.1841(2) 0.0233(12) Uani 1 1 d . . . . .
O20 O -0.1697(3) 0.2242(3) 0.4370(2) 0.0302(13) Uani 1 1 d . . . . .
O21 O 0.0195(2) 0.3752(3) 0.5434(2) 0.0261(12) Uani 1 1 d . . . . .
O22 O -0.0965(3) 0.0271(3) 0.3620(2) 0.0295(13) Uani 1 1 d . . . . .
O23 O 0.4566(3) 0.8669(3) 0.5017(2) 0.0326(14) Uani 1 1 d . . . . .
O24 O 0.4679(2) 0.8277(3) 0.1874(2) 0.0263(12) Uani 1 1 d . . . . .
O25 O 0.6760(3) 0.7514(3) 0.4790(2) 0.0281(13) Uani 1 1 d . . . . .
O26 O 0.1498(3) 0.0242(3) 0.4157(2) 0.0343(14) Uani 1 1 d . . . . .
C27 C -0.0485(3) 0.4311(4) 0.3624(3) 0.0217(16) Uani 1 1 d . . . . .
C28 C 0.3553(3) 0.6984(4) 0.1997(3) 0.0210(16) Uani 1 1 d . . . . .
C29 C 0.0429(3) 0.4266(3) 0.4289(3) 0.0192(15) Uani 1 1 d . . . . .
H29 H 0.0622 0.4273 0.4647 0.023 Uiso 1 1 calc R . . . .
C30 C 0.4910(4) 0.9131(4) 0.3003(3) 0.0220(16) Uani 1 1 d . . . . .
H30 H 0.5112 0.9073 0.2713 0.026 Uiso 1 1 calc R . . . .
C31 C -0.0588(3) 0.4331(4) 0.4593(3) 0.0194(15) Uani 1 1 d . . . . .
H31A H -0.0379 0.4591 0.4893 0.023 Uiso 1 1 calc R . . . .
H31B H -0.0990 0.4531 0.4458 0.023 Uiso 1 1 calc R . . . .
O32 O 0.6190(3) 0.5543(3) 0.3663(2) 0.0341(14) Uani 1 1 d D U . . .
C33 C 0.4170(3) 0.7950(4) 0.1983(3) 0.0210(16) Uani 1 1 d . . . . .
C34 C 0.0514(3) 0.4187(3) 0.3362(3) 0.0195(15) Uani 1 1 d . . . . .
C35 C 0.1288(3) 0.2119(4) 0.2575(3) 0.0238(17) Uani 1 1 d . . . . .
C36 C 0.3773(3) 0.8302(4) 0.2240(3) 0.0195(15) Uani 1 1 d . . . . .
C37 C 0.3175(3) 0.7336(4) 0.2270(3) 0.0203(16) Uani 1 1 d . . . . .
C38 C -0.0837(3) 0.2362(4) 0.5063(3) 0.0186(15) Uani 1 1 d . . . . .
C39 C -0.0130(3) 0.4236(4) 0.3233(3) 0.0206(16) Uani 1 1 d . . . . .
H39 H -0.0324 0.4219 0.2875 0.025 Uiso 1 1 calc R . . . .
C40 C 0.3976(3) 0.9198(4) 0.3353(3) 0.0220(16) Uani 1 1 d . . . . .
C41 C 0.0900(3) 0.4105(4) 0.2938(3) 0.0199(15) Uani 1 1 d . . . . .
H41A H 0.0688 0.4316 0.2613 0.024 Uiso 1 1 calc R . . . .
H41B H 0.1295 0.4329 0.3050 0.024 Uiso 1 1 calc R . . . .
C42 C 0.5254(3) 0.9239(4) 0.3497(3) 0.0215(16) Uani 1 1 d . . . . .
C43 C 0.4323(4) 0.9301(4) 0.3859(3) 0.0227(16) Uani 1 1 d . . . . .
H43 H 0.4122 0.9360 0.4150 0.027 Uiso 1 1 calc R . . . .
C44 C 0.1026(3) 0.3419(4) 0.2815(3) 0.0184(15) Uani 1 1 d . . . . .
C45 C 0.0516(3) 0.0779(4) 0.2679(3) 0.0198(15) Uani 1 1 d . . . . .
C46 C 0.0784(3) 0.4197(4) 0.3895(3) 0.0212(16) Uani 1 1 d . . . . .
C47 C -0.0659(4) 0.0543(4) 0.4096(3) 0.0222(16) Uani 1 1 d . . . . .
C48 C 0.1137(4) 0.0978(3) 0.2825(3) 0.0207(16) Uani 1 1 d . . . . .
C49 C -0.0200(3) 0.4324(4) 0.4158(3) 0.0196(15) Uani 1 1 d . . . . .
C50 C -0.0682(3) 0.3658(4) 0.4774(3) 0.0186(15) Uani 1 1 d . . . . .
C51 C -0.0921(4) 0.1651(4) 0.5201(3) 0.0237(17) Uani 1 1 d . . . . .
H51A H -0.0747 0.1579 0.5576 0.028 Uiso 1 1 calc R . . . .
H51B H -0.1363 0.1549 0.5147 0.028 Uiso 1 1 calc R . . . .
C52 C 0.0766(3) 0.2430(4) 0.2319(3) 0.0202(16) Uani 1 1 d . . . . .
H52 H 0.0494 0.2206 0.2054 0.024 Uiso 1 1 calc R . . . .
O53 O 0.3796(3) 0.5132(3) 0.3613(2) 0.0372(15) Uani 1 1 d . . . . .
C54 C -0.0281(3) 0.3367(4) 0.5182(3) 0.0188(15) Uani 1 1 d . . . . .
C55 C 0.6063(4) 0.8446(4) 0.4660(3) 0.0246(17) Uani 1 1 d . . . . .
H55 H 0.6345 0.8690 0.4503 0.029 Uiso 1 1 calc R . . . .
C56 C 0.0289(4) 0.0623(4) 0.4707(3) 0.0229(16) Uani 1 1 d . . . . .
H56 H 0.0706 0.0510 0.4816 0.027 Uiso 1 1 calc R . . . .
C57 C 0.0630(3) 0.3053(4) 0.2438(3) 0.0186(15) Uani 1 1 d . . . . .
C58 C 0.5740(3) 0.6273(4) 0.4838(3) 0.0194(15) Uani 1 1 d . . . . .
C59 C 0.3858(3) 0.5878(4) 0.2313(3) 0.0193(15) Uani 1 1 d . . . . .
C60 C 0.0575(4) 0.0247(4) 0.3529(3) 0.0206(16) Uani 1 1 d . . . . .
C61 C 0.1470(4) 0.0805(4) 0.3320(3) 0.0251(17) Uani 1 1 d . . . . .
H61 H 0.1883 0.0938 0.3422 0.030 Uiso 1 1 calc R . . . .
C62 C 0.1188(4) 0.0435(4) 0.3664(3) 0.0244(17) Uani 1 1 d . . . . .
C63 C 0.4258(3) 0.9107(3) 0.2920(3) 0.0181(15) Uani 1 1 d . . . . .
C64 C 0.5503(4) 0.8714(4) 0.4718(3) 0.0222(16) Uani 1 1 d . . . . .
C65 C 0.0250(4) 0.0425(4) 0.3035(3) 0.0233(16) Uani 1 1 d . . . . .
H65 H -0.0166 0.0298 0.2939 0.028 Uiso 1 1 calc R . . . .
C66 C 0.4476(4) 0.5761(3) 0.2294(3) 0.0211(16) Uani 1 1 d . . . . .
C67 C 0.3276(4) 0.7989(4) 0.2380(3) 0.0222(16) Uani 1 1 d . . . . .
H67 H 0.3002 0.8220 0.2554 0.027 Uiso 1 1 calc R . . . .
C68 C -0.2115(4) 0.2500(4) 0.3925(3) 0.0289(18) Uani 1 1 d . . . . .
H68A H -0.2300 0.2142 0.3699 0.035 Uiso 1 1 calc R . . . .
H68B H -0.1886 0.2774 0.3715 0.035 Uiso 1 1 calc R . . . .
C69 C -0.1244(3) 0.2644(4) 0.4628(3) 0.0215(16) Uani 1 1 d . . . . .
C70 C 0.5809(3) 0.7455(4) 0.5079(3) 0.0209(16) Uani 1 1 d . . . . .
C71 C -0.0373(3) 0.2734(4) 0.5321(3) 0.0214(16) Uani 1 1 d . . . . .
H71 H -0.0101 0.2552 0.5609 0.026 Uiso 1 1 calc R . . . .
C72 C 0.5105(4) 0.8359(4) 0.4961(3) 0.0236(17) Uani 1 1 d . . . . .
C73 C 0.5334(4) 0.9380(4) 0.4492(3) 0.0270(18) Uani 1 1 d . . . . .
H73A H 0.5710 0.9632 0.4485 0.032 Uiso 1 1 calc R . . . .
H73B H 0.5086 0.9609 0.4716 0.032 Uiso 1 1 calc R . . . .
C74 C 0.1562(3) 0.3096(4) 0.3079(3) 0.0178(15) Uani 1 1 d . . . . .
H74 H 0.1841 0.3319 0.3339 0.021 Uiso 1 1 calc R . . . .
C75 C -0.1161(3) 0.3277(4) 0.4500(3) 0.0192(15) Uani 1 1 d . . . . .
H75 H -0.1437 0.3464 0.4217 0.023 Uiso 1 1 calc R . . . .
C76 C 0.0265(4) -0.0104(4) 0.3920(3) 0.0236(16) Uani 1 1 d . . . . .
H76A H 0.0572 -0.0359 0.4160 0.028 Uiso 1 1 calc R . . . .
H76B H -0.0043 -0.0406 0.3732 0.028 Uiso 1 1 calc R . . . .
C77 C 0.0010(4) 0.1046(4) 0.5013(3) 0.0237(16) Uani 1 1 d . . . . .
C78 C 0.5856(3) 0.5684(4) 0.4055(3) 0.0221(16) Uani 1 1 d . . . . .
C79 C 0.4969(4) 0.9316(4) 0.3935(3) 0.0247(17) Uani 1 1 d . . . . .
C80 C 0.6209(4) 0.7819(4) 0.4831(3) 0.0227(16) Uani 1 1 d . . . . .
C81 C 0.5035(4) 0.4909(4) 0.3611(3) 0.0270(18) Uani 1 1 d . . . . .
H81A H 0.4803 0.4571 0.3760 0.032 Uiso 1 1 calc R . . . .
H81B H 0.5377 0.4698 0.3477 0.032 Uiso 1 1 calc R . . . .
C82 C 0.1685(3) 0.2463(4) 0.2964(3) 0.0200(16) Uani 1 1 d . . . . .
C83 C -0.1423(4) 0.4322(5) 0.2998(3) 0.033(2) Uani 1 1 d . . . . .
H83A H -0.1347 0.3900 0.2844 0.040 Uiso 1 1 calc R . . . .
H83B H -0.1284 0.4666 0.2782 0.040 Uiso 1 1 calc R . . . .
C84 C 0.3892(3) 0.9012(4) 0.2376(3) 0.0202(16) Uani 1 1 d . . . . .
H84A H 0.4115 0.9208 0.2116 0.024 Uiso 1 1 calc R . . . .
H84B H 0.3495 0.9238 0.2349 0.024 Uiso 1 1 calc R . . . .
C85 C -0.0608(4) 0.1206(3) 0.4864(3) 0.0204(16) Uani 1 1 d . . . . .
C86 C 0.6077(3) 0.6106(4) 0.4460(3) 0.0216(16) Uani 1 1 d . . . . .
H86 H 0.6474 0.6285 0.4478 0.026 Uiso 1 1 calc R . . . .
C87 C 0.5265(4) 0.7733(4) 0.5131(3) 0.0231(16) Uani 1 1 d . . . . .
H87 H 0.4984 0.7491 0.5289 0.028 Uiso 1 1 calc R . . . .
C88 C 0.4847(3) 0.5450(3) 0.2714(3) 0.0190(15) Uani 1 1 d . . . . .
H88 H 0.5267 0.5378 0.2702 0.023 Uiso 1 1 calc R . . . .
C89 C -0.0339(4) 0.3023(4) 0.1853(3) 0.0294(18) Uani 1 1 d . . . . .
H89A H -0.0432 0.2616 0.2022 0.035 Uiso 1 1 calc R . . . .
H89B H -0.0183 0.2917 0.1528 0.035 Uiso 1 1 calc R . . . .
C90 C 0.5973(3) 0.6768(4) 0.5267(3) 0.0221(16) Uani 1 1 d . . . . .
H90A H 0.5790 0.6677 0.5581 0.027 Uiso 1 1 calc R . . . .
H90B H 0.6422 0.6730 0.5369 0.027 Uiso 1 1 calc R . . . .
C91 C 0.1411(3) 0.1413(4) 0.2458(3) 0.0207(16) Uani 1 1 d . . . . .
H91A H 0.1230 0.1312 0.2089 0.025 Uiso 1 1 calc R . . . .
H91B H 0.1858 0.1338 0.2505 0.025 Uiso 1 1 calc R . . . .
C92 C 0.5165(3) 0.5987(4) 0.4822(3) 0.0206(16) Uani 1 1 d . . . . .
C93 C 0.4611(4) 0.5245(4) 0.3152(3) 0.0241(17) Uani 1 1 d . . . . .
C94 C -0.0046(4) 0.0363(3) 0.4239(3) 0.0192(15) Uani 1 1 d . . . . .
C95 C 0.0685(4) 0.3451(4) 0.5785(3) 0.0266(17) Uani 1 1 d . . . . .
H95A H 0.0856 0.3093 0.5605 0.032 Uiso 1 1 calc R . . . .
H95B H 0.0533 0.3274 0.6093 0.032 Uiso 1 1 calc R . . . .
C96 C 0.2595(4) 0.2420(4) 0.3646(4) 0.037(2) Uani 1 1 d . . . . .
H96A H 0.2369 0.2512 0.3934 0.044 Uiso 1 1 calc R . . . .
H96B H 0.2762 0.2829 0.3536 0.044 Uiso 1 1 calc R . . . .
C97 C 0.3622(3) 0.5661(4) 0.2747(3) 0.0231(16) Uani 1 1 d . . . . .
H97 H 0.3203 0.5729 0.2762 0.028 Uiso 1 1 calc R . . . .
C98 C 0.4193(4) 0.5992(4) 0.5112(3) 0.0292(18) Uani 1 1 d . . . . .
H98A H 0.4147 0.5525 0.5167 0.035 Uiso 1 1 calc R . . . .
H98B H 0.3991 0.6100 0.4749 0.035 Uiso 1 1 calc R . . . .
C99 C 0.5305(4) 0.5870(4) 0.1811(3) 0.0234(16) Uani 1 1 d . . . . .
H99A H 0.5425 0.5415 0.1878 0.028 Uiso 1 1 calc R . . . .
H99B H 0.5563 0.6140 0.2077 0.028 Uiso 1 1 calc R . . . .
C100 C 0.4951(4) 0.5542(4) 0.4422(3) 0.0228(16) Uani 1 1 d . . . . .
H100 H 0.4563 0.5345 0.4413 0.027 Uiso 1 1 calc R . . . .
C101 C 0.5291(4) 0.5381(4) 0.4036(3) 0.0230(16) Uani 1 1 d . . . . .
C102 C 0.1695(4) 0.4061(4) 0.4543(3) 0.0266(18) Uani 1 1 d . . . . .
H10G H 0.1514 0.3687 0.4695 0.032 Uiso 1 1 calc R . . . .
H10H H 0.1628 0.4449 0.4747 0.032 Uiso 1 1 calc R . . . .
C103 C -0.0418(3) 0.0841(4) 0.2052(3) 0.0278(18) Uani 1 1 d . . . . .
H10I H -0.0640 0.1089 0.2285 0.033 Uiso 1 1 calc R . . . .
H10J H -0.0504 0.0379 0.2091 0.033 Uiso 1 1 calc R . . . .
C104 C 0.2371(4) 0.3955(5) 0.4561(4) 0.035(2) Uani 1 1 d . . . . .
H10K H 0.2430 0.3631 0.4299 0.052 Uiso 1 1 calc GR . . . .
H10L H 0.2560 0.3805 0.4912 0.052 Uiso 1 1 calc GR . . . .
H10M H 0.2563 0.4360 0.4484 0.052 Uiso 1 1 calc GR . . . .
C105 C 0.3048(4) 0.9218(4) 0.3707(3) 0.0281(18) Uani 1 1 d . . . . .
H10A H 0.3147 0.9626 0.3900 0.034 Uiso 1 1 calc R . . . .
H10B H 0.3186 0.8856 0.3948 0.034 Uiso 1 1 calc R . . . .
C106 C 0.6204(4) 0.9181(5) 0.3178(4) 0.032(2) Uani 1 1 d . . . . .
H10C H 0.6042 0.9465 0.2879 0.039 Uiso 1 1 calc R . . . .
H10D H 0.6154 0.8729 0.3057 0.039 Uiso 1 1 calc R . . . .
C107 C 0.4044(3) 0.7308(4) 0.1846(3) 0.0217(16) Uani 1 1 d . . . . .
H107 H 0.4299 0.7087 0.1646 0.026 Uiso 1 1 calc R . . . .
C108 C 0.5150(4) 0.7883(4) 0.1712(4) 0.034(2) Uani 1 1 d . . . . .
H10E H 0.5018 0.7741 0.1344 0.041 Uiso 1 1 calc R . . . .
H10F H 0.5224 0.7497 0.1938 0.041 Uiso 1 1 calc R . . . .
C109 C 0.4000(4) 0.5342(4) 0.3161(3) 0.0219(16) Uani 1 1 d . . . . .
C110 C -0.0908(4) 0.3429(4) 0.1724(3) 0.0287(18) Uani 1 1 d . . . . .
H11H H -0.1215 0.3201 0.1470 0.043 Uiso 1 1 calc GR . . . .
H11I H -0.0807 0.3838 0.1572 0.043 Uiso 1 1 calc GR . . . .
H11J H -0.1071 0.3511 0.2045 0.043 Uiso 1 1 calc GR . . . .
C111 C -0.0932(4) 0.0946(4) 0.4406(3) 0.0220(16) Uani 1 1 d . . . . .
H111 H -0.1353 0.1048 0.4303 0.026 Uiso 1 1 calc R . . . .
C112 C 0.3461(4) 0.6279(4) 0.1885(3) 0.0226(16) Uani 1 1 d . . . . .
H11A H 0.3571 0.6178 0.1540 0.027 Uiso 1 1 calc R . . . .
H11B H 0.3025 0.6167 0.1869 0.027 Uiso 1 1 calc R . . . .
C113 C 0.2378(4) 0.9172(5) 0.3508(4) 0.036(2) Uani 1 1 d . . . . .
H11C H 0.2244 0.9545 0.3285 0.054 Uiso 1 1 calc GR . . . .
H11D H 0.2160 0.9165 0.3805 0.054 Uiso 1 1 calc GR . . . .
H11E H 0.2289 0.8777 0.3302 0.054 Uiso 1 1 calc GR . . . .
C114 C -0.1775(4) 0.0175(5) 0.2897(4) 0.042(2) Uani 1 1 d . . . . .
H11K H -0.1481 0.0285 0.2670 0.062 Uiso 1 1 calc GR . . . .
H11L H -0.2180 0.0338 0.2741 0.062 Uiso 1 1 calc GR . . . .
H11M H -0.1792 -0.0293 0.2933 0.062 Uiso 1 1 calc GR . . . .
C115 C 0.0958(4) 0.1161(4) 0.5647(3) 0.0259(17) Uani 1 1 d . . . . .
H11N H 0.1205 0.1322 0.5391 0.031 Uiso 1 1 calc R . . . .
H11O H 0.1009 0.0689 0.5678 0.031 Uiso 1 1 calc R . . . .
C116 C 0.2316(4) 0.7314(4) 0.2724(4) 0.0285(18) Uani 1 1 d . . . . .
H11F H 0.2092 0.7668 0.2517 0.034 Uiso 1 1 calc R . . . .
H11G H 0.2566 0.7498 0.3045 0.034 Uiso 1 1 calc R . . . .
C117 C 0.1170(4) 0.3949(5) 0.5960(3) 0.034(2) Uani 1 1 d . . . . .
H11P H 0.1311 0.4127 0.5652 0.052 Uiso 1 1 calc GR . . . .
H11Q H 0.1515 0.3750 0.6194 0.052 Uiso 1 1 calc GR . . . .
H11R H 0.0999 0.4295 0.6147 0.052 Uiso 1 1 calc GR . . . .
C118 C -0.1575(4) 0.0475(5) 0.3431(3) 0.034(2) Uani 1 1 d . . . . .
H11S H -0.1593 0.0949 0.3404 0.040 Uiso 1 1 calc R . . . .
H11T H -0.1847 0.0334 0.3673 0.040 Uiso 1 1 calc R . . . .
C119 C -0.0625(4) 0.1048(5) 0.1486(3) 0.037(2) Uani 1 1 d . . . . .
H11U H -0.0455 0.0754 0.1253 0.055 Uiso 1 1 calc GR . . . .
H11V H -0.0480 0.1486 0.1439 0.055 Uiso 1 1 calc GR . . . .
H11W H -0.1073 0.1038 0.1400 0.055 Uiso 1 1 calc GR . . . .
C120 C 0.4115(4) 0.8309(4) 0.5240(4) 0.0323(19) Uani 1 1 d . . . . .
H12A H 0.4300 0.8131 0.5587 0.039 Uiso 1 1 calc R . . . .
H12B H 0.3951 0.7950 0.5005 0.039 Uiso 1 1 calc R . . . .
C121 C 0.5722(5) 0.8274(5) 0.1760(4) 0.043(2) Uani 1 1 d . . . . .
H12C H 0.5640 0.8662 0.1544 0.064 Uiso 1 1 calc GR . . . .
H12D H 0.6041 0.8019 0.1639 0.064 Uiso 1 1 calc GR . . . .
H12E H 0.5859 0.8396 0.2128 0.064 Uiso 1 1 calc GR . . . .
C122 C 0.3913(4) 0.6375(5) 0.5509(4) 0.041(2) Uani 1 1 d . . . . .
H12F H 0.3926 0.6834 0.5427 0.061 Uiso 1 1 calc GR . . . .
H12G H 0.4146 0.6297 0.5862 0.061 Uiso 1 1 calc GR . . . .
H12H H 0.3488 0.6241 0.5494 0.061 Uiso 1 1 calc GR . . . .
C123 C 0.5387(4) 0.6065(4) 0.1264(3) 0.0279(18) Uani 1 1 d . . . . .
H12I H 0.5142 0.5783 0.1004 0.042 Uiso 1 1 calc GR . . . .
H12J H 0.5820 0.6028 0.1235 0.042 Uiso 1 1 calc GR . . . .
H12K H 0.5254 0.6512 0.1198 0.042 Uiso 1 1 calc GR . . . .
C124 C -0.2095(4) 0.4401(6) 0.3023(4) 0.049(3) Uani 1 1 d . . . . .
H12T H -0.2339 0.4353 0.2670 0.073 Uiso 1 1 calc GR . . . .
H12U H -0.2164 0.4829 0.3160 0.073 Uiso 1 1 calc GR . . . .
H12V H -0.2217 0.4073 0.3256 0.073 Uiso 1 1 calc GR . . . .
C125 C 0.1876(5) 0.6833(5) 0.2867(5) 0.048(3) Uani 1 1 d . . . . .
H12L H 0.1654 0.6630 0.2547 0.072 Uiso 1 1 calc GR . . . .
H12M H 0.1585 0.7049 0.3052 0.072 Uiso 1 1 calc GR . . . .
H12N H 0.2101 0.6504 0.3095 0.072 Uiso 1 1 calc GR . . . .
C126 C 0.7168(4) 0.7861(5) 0.4516(4) 0.040(2) Uani 1 1 d . . . . .
H12O H 0.7317 0.8256 0.4711 0.048 Uiso 1 1 calc R . . . .
H12P H 0.6954 0.7984 0.4161 0.048 Uiso 1 1 calc R . . . .
C127 C 0.1158(4) 0.1485(5) 0.6183(3) 0.034(2) Uani 1 1 d . . . . .
H12W H 0.1108 0.1952 0.6145 0.051 Uiso 1 1 calc GR . . . .
H12X H 0.1589 0.1384 0.6318 0.051 Uiso 1 1 calc GR . . . .
H12Y H 0.0905 0.1326 0.6430 0.051 Uiso 1 1 calc GR . . . .
C128 C 0.3096(5) 0.1959(5) 0.3823(4) 0.047(3) Uani 1 1 d . . . . .
H12Z H 0.3268 0.1812 0.3520 0.070 Uiso 1 1 calc GR . . . .
H H 0.2936 0.1589 0.3990 0.070 Uiso 1 1 calc GR . . . .
HA H 0.3416 0.2169 0.4076 0.070 Uiso 1 1 calc GR . . . .
C129 C 0.6869(4) 0.9324(5) 0.3374(4) 0.043(2) Uani 1 1 d . . . . .
H12Q H 0.7087 0.9337 0.3077 0.064 Uiso 1 1 calc GR . . . .
H12R H 0.7046 0.8988 0.3621 0.064 Uiso 1 1 calc GR . . . .
H12S H 0.6908 0.9742 0.3553 0.064 Uiso 1 1 calc GR . . . .
C130 C 0.3611(5) 0.8782(5) 0.5295(4) 0.044(2) Uani 1 1 d . . . . .
H13A H 0.3436 0.8958 0.4949 0.066 Uiso 1 1 calc GR . . . .
H13B H 0.3780 0.9133 0.5529 0.066 Uiso 1 1 calc GR . . . .
H13C H 0.3290 0.8562 0.5442 0.066 Uiso 1 1 calc GR . . . .
C131 C 0.2015(6) 0.6558(6) 0.4492(6) 0.043(3) Uani 0.713(16) 1 d D U P A 1
H131 H 0.1638 0.6755 0.4526 0.052 Uiso 0.713(16) 1 calc R . P A 1
C132 C -0.2621(4) 0.2894(5) 0.4096(4) 0.034(2) Uani 1 1 d . . . . .
H13F H -0.2930 0.3002 0.3788 0.051 Uiso 1 1 calc GR . . . .
H13G H -0.2448 0.3291 0.4266 0.051 Uiso 1 1 calc GR . . . .
H13H H -0.2811 0.2645 0.4345 0.051 Uiso 1 1 calc GR . . . .
C133 C 0.2071(4) 0.0523(5) 0.4366(3) 0.036(2) Uani 1 1 d . . . . .
H13I H 0.2028 0.0996 0.4391 0.043 Uiso 1 1 calc R . . . .
H13J H 0.2370 0.0431 0.4134 0.043 Uiso 1 1 calc R . . . .
C134 C 0.2291(5) 0.0243(6) 0.4903(4) 0.052(3) Uani 1 1 d . . . . .
H13K H 0.2264 -0.0227 0.4885 0.078 Uiso 1 1 calc GR . . . .
H13L H 0.2034 0.0403 0.5147 0.078 Uiso 1 1 calc GR . . . .
H13M H 0.2716 0.0371 0.5029 0.078 Uiso 1 1 calc GR . . . .
C136 C 0.6836(6) 0.5498(9) 0.3781(6) 0.043(3) Uani 0.576(19) 1 d D U P B 1
H13D H 0.6996 0.5925 0.3906 0.052 Uiso 0.576(19) 1 calc R . P B 1
H13E H 0.6983 0.5410 0.3449 0.052 Uiso 0.576(19) 1 calc R . P B 1
C137 C 0.3170(5) 0.5128(6) 0.3621(4) 0.050(3) Uani 1 1 d . . . . .
H137 H 0.2972 0.5443 0.3797 0.060 Uiso 1 1 calc R . . . .
Cl3 Cl 0.0930(11) 0.2349(11) 0.4418(8) 0.060(4) Uani 0.39(4) 1 d D U P C 1
C138 C 0.0410(8) 0.2098(10) 0.3858(7) 0.128(7) Uani 1 1 d D U . . .
H138 H 0.0458 0.1725 0.3672 0.153 Uiso 1 1 d R . . C .
C3 C -0.0047(8) 0.2497(9) 0.3732(8) 0.110(6) Uani 1 1 d D . . . .
H3 H -0.0066 0.2902 0.3881 0.132 Uiso 1 1 d R . . C .
Cl5 Cl -0.0635(12) 0.2175(14) 0.3230(10) 0.066(4) Uani 0.39(4) 1 d . U P C 1
Cl8 Cl 0.3809(5) 0.7151(6) 0.3815(5) 0.069(3) Uani 0.507(15) 1 d D U P D 1
Cl9 Cl 0.5426(5) 0.7239(7) 0.3154(5) 0.067(3) Uani 0.507(15) 1 d D U P D 1
C0AA C 0.7694(5) 0.7417(6) 0.4480(5) 0.058(3) Uani 1 1 d . . . . .
H0AA H 0.7548 0.7054 0.4250 0.087 Uiso 1 1 calc GR . . . .
H0AB H 0.7869 0.7257 0.4831 0.087 Uiso 1 1 calc GR . . . .
H0AC H 0.8008 0.7652 0.4335 0.087 Uiso 1 1 calc GR . . . .
C1AA C 0.7022(6) 0.6929(8) 0.2691(6) 0.076(4) Uani 1 1 d . . . . .
H1AA H 0.7275 0.6935 0.2432 0.091 Uiso 1 1 calc R . . . .
C2AA C 0.2839(6) 0.4573(8) 0.3320(5) 0.079(5) Uani 1 1 d . . . . .
H2AA H 0.2915 0.4579 0.2959 0.119 Uiso 1 1 calc GR . . . .
H2AB H 0.2399 0.4612 0.3317 0.119 Uiso 1 1 calc GR . . . .
H2AC H 0.2989 0.4168 0.3489 0.119 Uiso 1 1 calc GR . . . .
C1 C 0.6745(6) 0.6435(8) 0.2776(5) 0.073(4) Uani 1 1 d . . . . .
H1 H 0.6496 0.6424 0.3038 0.088 Uiso 1 1 calc R . . . .
C4AA C 0.2473(7) 0.6917(6) 0.4410(6) 0.045(3) Uani 0.713(16) 1 d D U P A 1
H4AA H 0.2867 0.6732 0.4429 0.054 Uiso 0.713(16) 1 calc R . P A 1
C5 C 0.7118(6) 0.5016(6) 0.4171(5) 0.064(3) Uani 1 1 d D U . . .
H5A H 0.7093 0.4564 0.4240 0.077 Uiso 1 1 d R . . B .
H5B H 0.7085 0.5162 0.4517 0.077 Uiso 1 1 d R . . . .
H5C H 0.7542 0.4964 0.4149 0.077 Uiso 1 1 d R . . . .
C3AA C 0.4497(8) 0.7487(11) 0.3683(10) 0.066(4) Uani 0.507(15) 1 d D U P D 1
H3AA H 0.4663 0.7885 0.3820 0.079 Uiso 0.507(15) 1 calc R . P D 1
C7 C 0.4750(8) 0.7110(12) 0.3370(10) 0.067(4) Uani 0.507(15) 1 d D U P D 1
H7 H 0.4534 0.6728 0.3252 0.081 Uiso 0.507(15) 1 calc R . P D 1
Cl3A Cl 0.1065(6) 0.2231(6) 0.4318(5) 0.054(2) Uani 0.61(4) 1 d D U P C 2
Cl5A Cl -0.0654(7) 0.2396(10) 0.3240(6) 0.062(3) Uani 0.61(4) 1 d . U P C 2
Cl8A Cl 0.3813(5) 0.7402(6) 0.3870(5) 0.062(2) Uani 0.493(15) 1 d D U P D 2
Cl9A Cl 0.5510(5) 0.7371(6) 0.3340(5) 0.066(3) Uani 0.493(15) 1 d D U P D 2
C2 C 0.6597(9) 0.5024(10) 0.3734(8) 0.044(3) Uani 0.424(19) 1 d D U P B 2
H2A H 0.6359 0.4640 0.3765 0.053 Uiso 0.424(19) 1 d R . P B 2
H2B H 0.6771 0.4998 0.3416 0.053 Uiso 0.424(19) 1 d R . P B 2
C3AB C 0.4420(10) 0.7083(12) 0.3585(11) 0.069(4) Uani 0.493(15) 1 d D U P D 2
H3AB H 0.4428 0.6658 0.3453 0.083 Uiso 0.493(15) 1 calc R . P D 2
C7A C 0.4849(9) 0.7502(13) 0.3579(11) 0.067(4) Uani 0.493(15) 1 d D U P D 2
H7A H 0.4793 0.7915 0.3719 0.080 Uiso 0.493(15) 1 calc R . P D 2
Cl1A Cl 0.2466(12) 0.7707(12) 0.4412(9) 0.053(3) Uani 0.287(16) 1 d D U P A 2
Cl4A Cl 0.2201(14) 0.5741(14) 0.4668(11) 0.064(4) Uani 0.287(16) 1 d D U P A 2
C4 C 0.2436(15) 0.6434(13) 0.4389(14) 0.044(4) Uani 0.287(16) 1 d D U P A 2
H4 H 0.2781 0.6435 0.4219 0.053 Uiso 0.287(16) 1 calc R . P A 2
C4AB C 0.2111(16) 0.6963(12) 0.4424(15) 0.044(4) Uani 0.287(16) 1 d D U P A 2
H4AB H 0.1692 0.6935 0.4455 0.052 Uiso 0.287(16) 1 calc R . P A 2

loop_
_atom_site_aniso_label
_atom_site_aniso_U_11
_atom_site_aniso_U_22
_atom_site_aniso_U_33
_atom_site_aniso_U_23
_atom_site_aniso_U_13
_atom_site_aniso_U_12
Cl1 0.053(4) 0.051(2) 0.049(4) 0.011(3) 0.007(3) 0.005(2)
Cl2 0.0438(16) 0.072(2) 0.083(2) 0.0194(17) 0.0139(15) 0.0092(14)
Cl4 0.070(5) 0.048(3) 0.080(6) 0.014(3) -0.002(4) 0.011(3)
O6 0.016(3) 0.041(3) 0.019(3) 0.001(2) 0.003(2) 0.003(2)
O7 0.022(3) 0.033(3) 0.032(3) -0.002(3) 0.009(2) 0.002(2)
O10 0.022(3) 0.027(3) 0.025(3) -0.004(2) -0.004(2) 0.005(2)
O11 0.018(3) 0.034(3) 0.024(3) 0.002(2) 0.006(2) 0.001(2)
O12 0.020(3) 0.047(4) 0.022(3) 0.001(3) 0.005(2) 0.007(3)
O13 0.025(3) 0.024(3) 0.033(3) -0.006(2) 0.012(2) -0.006(2)
O14 0.026(3) 0.033(3) 0.023(3) -0.006(2) 0.003(2) 0.001(2)
O15 0.024(3) 0.041(3) 0.023(3) -0.008(3) 0.007(2) 0.000(3)
O16 0.025(3) 0.025(3) 0.038(3) -0.014(3) -0.007(3) 0.010(2)
O17 0.023(3) 0.047(4) 0.020(3) 0.000(3) 0.003(2) -0.008(3)
Cl18 0.092(3) 0.094(3) 0.092(3) -0.010(2) 0.033(2) 0.028(2)
O19 0.023(3) 0.026(3) 0.024(3) 0.008(2) 0.012(2) 0.010(2)
O20 0.023(3) 0.028(3) 0.036(3) 0.000(3) -0.004(2) -0.008(2)
O21 0.024(3) 0.025(3) 0.025(3) 0.003(2) -0.007(2) -0.003(2)
O22 0.027(3) 0.035(3) 0.024(3) -0.004(2) 0.000(2) 0.003(3)
O23 0.029(3) 0.036(3) 0.038(3) 0.005(3) 0.017(3) 0.008(3)
O24 0.022(3) 0.023(3) 0.038(3) -0.004(2) 0.013(2) -0.003(2)
O25 0.025(3) 0.027(3) 0.035(3) 0.008(3) 0.013(2) 0.000(2)
O26 0.028(3) 0.045(4) 0.027(3) 0.008(3) -0.002(2) 0.003(3)
C27 0.016(4) 0.025(4) 0.023(4) 0.000(3) 0.000(3) -0.001(3)
C28 0.019(4) 0.030(4) 0.014(3) 0.001(3) 0.003(3) -0.002(3)
C29 0.018(4) 0.017(4) 0.024(4) 0.000(3) 0.006(3) 0.001(3)
C30 0.024(4) 0.020(4) 0.024(4) 0.001(3) 0.010(3) -0.003(3)
C31 0.018(4) 0.024(4) 0.017(4) 0.001(3) 0.005(3) 0.002(3)
O32 0.032(3) 0.047(3) 0.026(3) -0.001(3) 0.012(2) 0.005(3)
C33 0.019(4) 0.021(4) 0.023(4) 0.002(3) 0.004(3) -0.001(3)
C34 0.021(4) 0.016(4) 0.019(4) -0.002(3) -0.003(3) -0.001(3)
C35 0.018(4) 0.030(4) 0.024(4) -0.008(3) 0.008(3) 0.000(3)
C36 0.018(4) 0.020(4) 0.018(4) -0.001(3) -0.002(3) 0.001(3)
C37 0.020(4) 0.027(4) 0.012(3) 0.003(3) -0.002(3) 0.001(3)
C38 0.022(4) 0.024(4) 0.010(3) 0.000(3) 0.005(3) 0.008(3)
C39 0.019(4) 0.027(4) 0.012(3) 0.003(3) -0.005(3) 0.001(3)
C40 0.017(4) 0.019(4) 0.030(4) -0.001(3) 0.005(3) 0.001(3)
C41 0.020(4) 0.023(4) 0.015(3) 0.003(3) -0.002(3) -0.002(3)
C42 0.017(4) 0.016(4) 0.032(4) -0.003(3) 0.005(3) -0.001(3)
C43 0.029(4) 0.023(4) 0.016(4) 0.000(3) 0.004(3) -0.001(3)
C44 0.023(4) 0.020(4) 0.013(3) 0.001(3) 0.008(3) 0.002(3)
C45 0.021(4) 0.023(4) 0.016(4) 0.000(3) 0.005(3) -0.001(3)
C46 0.021(4) 0.019(4) 0.022(4) 0.000(3) -0.003(3) 0.000(3)
C47 0.028(4) 0.022(4) 0.018(4) -0.007(3) 0.006(3) 0.000(3)
C48 0.024(4) 0.015(4) 0.023(4) -0.005(3) 0.004(3) -0.002(3)
C49 0.021(4) 0.018(4) 0.020(4) 0.001(3) 0.006(3) 0.001(3)
C50 0.014(3) 0.025(4) 0.017(3) -0.002(3) 0.003(3) 0.005(3)
C51 0.031(4) 0.021(4) 0.022(4) -0.001(3) 0.014(3) -0.003(3)
C52 0.022(4) 0.023(4) 0.016(3) 0.006(3) 0.005(3) -0.002(3)
O53 0.035(3) 0.057(4) 0.020(3) 0.007(3) 0.007(3) -0.014(3)
C54 0.021(4) 0.026(4) 0.009(3) -0.001(3) 0.004(3) 0.001(3)
C55 0.023(4) 0.027(4) 0.021(4) -0.006(3) -0.001(3) -0.004(3)
C56 0.025(4) 0.020(4) 0.024(4) 0.003(3) 0.007(3) 0.003(3)
C57 0.015(4) 0.025(4) 0.016(3) 0.010(3) 0.002(3) 0.001(3)
C58 0.024(4) 0.020(4) 0.013(3) 0.006(3) 0.000(3) 0.006(3)
C59 0.021(4) 0.018(4) 0.018(4) -0.001(3) 0.001(3) -0.002(3)
C60 0.026(4) 0.019(4) 0.018(4) 0.001(3) 0.007(3) 0.003(3)
C61 0.022(4) 0.021(4) 0.033(4) -0.005(3) 0.008(3) 0.003(3)
C62 0.022(4) 0.030(4) 0.022(4) 0.001(3) 0.006(3) 0.005(3)
C63 0.018(4) 0.009(3) 0.027(4) 0.004(3) 0.001(3) -0.003(3)
C64 0.023(4) 0.020(4) 0.021(4) -0.003(3) -0.003(3) 0.001(3)
C65 0.019(4) 0.027(4) 0.024(4) -0.004(3) 0.003(3) 0.001(3)
C66 0.032(4) 0.012(3) 0.021(4) -0.002(3) 0.009(3) -0.001(3)
C67 0.024(4) 0.026(4) 0.016(4) -0.002(3) -0.001(3) 0.003(3)
C68 0.032(5) 0.035(5) 0.018(4) -0.008(3) -0.002(3) -0.006(4)
C69 0.020(4) 0.021(4) 0.024(4) -0.002(3) 0.004(3) 0.002(3)
C70 0.023(4) 0.024(4) 0.013(3) -0.001(3) -0.006(3) -0.006(3)
C71 0.017(4) 0.026(4) 0.020(4) 0.005(3) 0.001(3) 0.005(3)
C72 0.022(4) 0.033(4) 0.017(4) -0.005(3) 0.005(3) 0.005(3)
C73 0.024(4) 0.027(4) 0.029(4) -0.004(3) 0.003(3) 0.005(3)
C74 0.014(3) 0.022(4) 0.015(3) -0.003(3) -0.003(3) -0.004(3)
C75 0.017(4) 0.025(4) 0.016(3) 0.006(3) 0.005(3) 0.004(3)
C76 0.025(4) 0.019(4) 0.028(4) -0.003(3) 0.008(3) 0.002(3)
C77 0.027(4) 0.025(4) 0.019(4) 0.004(3) 0.005(3) 0.003(3)
C78 0.021(4) 0.026(4) 0.019(4) 0.007(3) 0.004(3) 0.008(3)
C79 0.031(4) 0.024(4) 0.019(4) -0.001(3) 0.005(3) 0.000(3)
C80 0.022(4) 0.026(4) 0.019(4) -0.001(3) 0.000(3) -0.001(3)
C81 0.029(4) 0.031(4) 0.020(4) -0.002(3) 0.001(3) -0.001(3)
C82 0.011(3) 0.027(4) 0.019(4) 0.000(3) -0.003(3) 0.003(3)
C83 0.024(4) 0.059(6) 0.016(4) 0.003(4) 0.001(3) 0.016(4)
C84 0.020(4) 0.022(4) 0.020(4) 0.000(3) 0.007(3) -0.001(3)
C85 0.028(4) 0.013(3) 0.024(4) 0.002(3) 0.015(3) -0.004(3)
C86 0.016(4) 0.031(4) 0.017(4) 0.002(3) 0.001(3) 0.002(3)
C87 0.025(4) 0.028(4) 0.015(3) -0.002(3) 0.000(3) -0.001(3)
C88 0.020(4) 0.016(4) 0.022(4) -0.003(3) 0.007(3) 0.003(3)
C89 0.029(4) 0.035(5) 0.023(4) -0.001(4) -0.001(3) -0.002(4)
C90 0.014(4) 0.026(4) 0.025(4) -0.002(3) -0.001(3) 0.003(3)
C91 0.019(4) 0.025(4) 0.019(4) -0.003(3) 0.007(3) -0.001(3)
C92 0.020(4) 0.026(4) 0.017(4) 0.000(3) 0.005(3) 0.006(3)
C93 0.039(5) 0.015(4) 0.016(4) -0.007(3) 0.001(3) -0.003(3)
C94 0.030(4) 0.012(3) 0.017(4) 0.002(3) 0.007(3) 0.000(3)
C95 0.027(4) 0.029(4) 0.024(4) 0.005(3) 0.007(3) -0.001(3)
C96 0.039(5) 0.031(5) 0.032(5) -0.016(4) -0.018(4) 0.001(4)
C97 0.015(4) 0.033(4) 0.022(4) -0.002(3) 0.004(3) -0.005(3)
C98 0.022(4) 0.035(5) 0.032(4) 0.003(4) 0.007(3) 0.005(3)
C99 0.026(4) 0.019(4) 0.026(4) 0.005(3) 0.009(3) -0.002(3)
C100 0.021(4) 0.027(4) 0.021(4) 0.001(3) 0.003(3) -0.006(3)
C101 0.026(4) 0.025(4) 0.016(4) 0.006(3) -0.001(3) 0.004(3)
C102 0.018(4) 0.040(5) 0.018(4) 0.002(3) -0.008(3) 0.000(3)
C103 0.015(4) 0.035(5) 0.032(4) -0.001(4) -0.001(3) -0.006(3)
C104 0.023(4) 0.045(5) 0.038(5) 0.004(4) 0.010(4) 0.006(4)
C105 0.033(5) 0.028(4) 0.026(4) -0.003(3) 0.014(4) 0.002(4)
C106 0.016(4) 0.043(5) 0.041(5) 0.012(4) 0.011(4) 0.004(4)
C107 0.022(4) 0.031(4) 0.011(3) -0.005(3) 0.000(3) 0.001(3)
C108 0.030(5) 0.038(5) 0.038(5) -0.007(4) 0.017(4) 0.006(4)
C109 0.026(4) 0.022(4) 0.017(4) -0.004(3) 0.002(3) -0.006(3)
C110 0.022(4) 0.036(5) 0.025(4) 0.002(4) -0.004(3) -0.001(3)
C111 0.025(4) 0.020(4) 0.022(4) 0.002(3) 0.006(3) -0.001(3)
C112 0.021(4) 0.029(4) 0.018(4) -0.008(3) 0.004(3) -0.001(3)
C113 0.023(4) 0.037(5) 0.050(6) -0.006(4) 0.011(4) 0.001(4)
C114 0.036(5) 0.051(6) 0.034(5) -0.010(4) -0.006(4) -0.002(4)
C115 0.023(4) 0.030(4) 0.023(4) -0.001(3) -0.001(3) -0.006(3)
C116 0.022(4) 0.025(4) 0.039(5) -0.003(4) 0.008(4) -0.006(3)
C117 0.032(5) 0.047(5) 0.020(4) 0.003(4) -0.008(3) -0.011(4)
C118 0.025(4) 0.041(5) 0.034(5) -0.007(4) 0.005(4) 0.007(4)
C119 0.019(4) 0.063(6) 0.027(4) 0.011(4) -0.001(3) -0.006(4)
C120 0.025(4) 0.039(5) 0.033(5) -0.001(4) 0.008(4) 0.001(4)
C121 0.040(6) 0.040(5) 0.052(6) 0.002(5) 0.021(5) 0.001(4)
C122 0.031(5) 0.045(6) 0.050(6) -0.001(5) 0.020(4) 0.005(4)
C123 0.026(4) 0.032(4) 0.031(4) 0.007(4) 0.018(4) 0.000(3)
C124 0.019(5) 0.094(9) 0.030(5) -0.009(5) -0.003(4) 0.014(5)
C125 0.047(6) 0.047(6) 0.059(7) 0.001(5) 0.033(5) -0.008(5)
C126 0.026(5) 0.048(6) 0.049(6) 0.011(5) 0.016(4) -0.003(4)
C127 0.034(5) 0.039(5) 0.026(4) 0.000(4) -0.001(4) -0.003(4)
C128 0.041(6) 0.055(6) 0.034(5) -0.010(5) -0.020(4) 0.007(5)
C129 0.027(5) 0.051(6) 0.050(6) 0.019(5) 0.002(4) -0.003(4)
C130 0.038(5) 0.058(7) 0.042(5) 0.009(5) 0.019(4) 0.019(5)
C131 0.043(5) 0.047(5) 0.041(5) -0.002(5) 0.012(4) 0.005(5)
C132 0.022(4) 0.043(5) 0.037(5) -0.003(4) 0.003(4) -0.002(4)
C133 0.034(5) 0.040(5) 0.028(4) -0.004(4) -0.011(4) 0.007(4)
C134 0.048(6) 0.064(7) 0.038(6) 0.008(5) -0.009(5) 0.014(5)
C136 0.044(5) 0.052(5) 0.039(5) 0.000(5) 0.021(4) 0.009(5)
C137 0.042(6) 0.064(7) 0.052(6) 0.014(5) 0.029(5) 0.008(5)
Cl3 0.052(6) 0.063(6) 0.060(6) -0.003(5) -0.001(5) -0.004(5)
C138 0.130(11) 0.123(11) 0.126(11) 0.006(8) 0.015(8) 0.005(9)
C3 0.088(13) 0.101(14) 0.139(18) -0.022(13) 0.018(12) -0.002(11)
Cl5 0.063(5) 0.062(8) 0.068(5) -0.006(7) -0.003(4) -0.001(7)
Cl8 0.059(3) 0.084(6) 0.071(4) 0.003(5) 0.029(3) 0.007(4)
Cl9 0.060(4) 0.082(5) 0.067(6) -0.005(4) 0.031(4) 0.009(4)
C0AA 0.048(6) 0.048(6) 0.089(9) 0.025(6) 0.039(6) 0.016(5)
C1AA 0.060(8) 0.098(11) 0.076(9) 0.028(8) 0.026(7) 0.031(8)
C2AA 0.064(8) 0.111(12) 0.054(7) 0.026(8) -0.013(6) -0.045(8)
C1 0.060(8) 0.095(11) 0.065(8) 0.034(8) 0.012(6) -0.012(8)
C4AA 0.043(5) 0.045(5) 0.045(5) 0.004(4) 0.005(4) 0.005(4)
C5 0.064(5) 0.074(5) 0.057(5) -0.001(5) 0.017(4) 0.018(5)
C3AA 0.062(5) 0.068(6) 0.070(5) -0.007(5) 0.022(5) -0.004(5)
C7 0.066(6) 0.071(6) 0.069(6) -0.009(5) 0.022(5) -0.004(6)
Cl3A 0.050(4) 0.056(4) 0.053(4) -0.001(3) 0.002(3) 0.003(3)
Cl5A 0.057(3) 0.064(7) 0.059(3) -0.002(5) -0.004(2) -0.003(5)
Cl8A 0.053(3) 0.075(5) 0.066(4) -0.008(4) 0.031(3) 0.005(4)
Cl9A 0.061(4) 0.080(5) 0.066(6) -0.006(4) 0.033(4) 0.004(4)
C2 0.044(5) 0.050(6) 0.041(5) -0.003(5) 0.018(5) 0.011(5)
C3AB 0.065(5) 0.074(6) 0.072(6) -0.009(5) 0.022(5) -0.001(5)
C7A 0.065(6) 0.069(6) 0.070(6) -0.010(6) 0.023(5) -0.003(6)
Cl1A 0.054(6) 0.053(5) 0.050(7) 0.007(5) 0.003(5) -0.001(4)
Cl4A 0.073(8) 0.044(5) 0.072(8) 0.005(6) 0.002(7) 0.005(6)
C4 0.043(6) 0.047(6) 0.043(6) 0.000(6) 0.008(5) 0.003(6)
C4AB 0.043(6) 0.047(6) 0.043(6) -0.001(6) 0.012(6) 0.002(6)

loop_
_atom_type_symbol
_atom_type_description
_atom_type_scat_dispersion_real
_atom_type_scat_dispersion_imag
_atom_type_scat_source
C C 0.0033 0.0016 'International Tables Vol C Tables 4.2.6.8 and 6.1.1.4'
H H 0.0000 0.0000 'International Tables Vol C Tables 4.2.6.8 and 6.1.1.4'
Cl Cl 0.1484 0.1585 'International Tables Vol C Tables 4.2.6.8 and 6.1.1.4'
O O 0.0106 0.0060 'International Tables Vol C Tables 4.2.6.8 and 6.1.1.4'

loop_
_geom_angle_atom_site_label_1
_geom_angle_atom_site_label_2
_geom_angle_atom_site_label_3
_geom_angle
_geom_angle_site_symmetry_1
_geom_angle_site_symmetry_3
_geom_angle_publ_flag
C46 O6 C102 117.0(6) . . ?
C42 O7 C106 118.5(6) . . ?
C57 O10 C89 116.8(6) . . ?
C40 O11 C105 117.1(6) . . ?
C27 O12 C83 118.2(6) . . ?
C37 O13 C116 118.2(6) . . ?
C77 O14 C115 117.4(6) . . ?
C92 O15 C98 117.0(6) . . ?
C82 O16 C96 119.5(6) . . ?
C45 O17 C103 118.3(6) . . ?
C66 O19 C99 118.1(6) . . ?
C69 O20 C68 117.8(6) . . ?
C54 O21 C95 118.2(6) . . ?
C47 O22 C118 117.4(6) . . ?
C72 O23 C120 118.2(7) . . ?
C33 O24 C108 115.9(6) . . ?
C80 O25 C126 116.5(6) . . ?
C62 O26 C133 119.4(7) . . ?
O12 C27 C39 124.2(7) . . ?
O12 C27 C49 116.0(7) . . ?
C39 C27 C49 119.8(7) . . ?
C37 C28 C112 122.5(7) . . ?
C107 C28 C37 117.3(7) . . ?
C107 C28 C112 120.1(7) . . ?
C46 C29 H29 119.8 . . ?
C49 C29 H29 119.8 . . ?
C49 C29 C46 120.5(7) . . ?
C42 C30 H30 119.3 . . ?
C42 C30 C63 121.4(7) . . ?
C63 C30 H30 119.3 . . ?
H31A C31 H31B 108.1 . . ?
C49 C31 H31A 109.6 . . ?
C49 C31 H31B 109.6 . . ?
C50 C31 H31A 109.6 . . ?
C50 C31 H31B 109.6 . . ?
C50 C31 C49 110.4(6) . . ?
C78 O32 C136 120.5(9) . . ?
C78 O32 C2 118.9(11) . . ?
O24 C33 C36 116.3(7) . . ?
O24 C33 C107 123.2(7) . . ?
C107 C33 C36 120.5(7) . . ?
C39 C34 C41 121.1(6) . . ?
C46 C34 C39 117.8(7) . . ?
C46 C34 C41 121.1(7) . . ?
C52 C35 C82 117.9(7) . . ?
C52 C35 C91 121.0(7) . . ?
C82 C35 C91 121.0(7) . . ?
C33 C36 C84 121.1(7) . . ?
C67 C36 C33 118.4(7) . . ?
C67 C36 C84 120.5(7) . . ?
C28 C37 O13 115.6(7) . . ?
C28 C37 C67 121.6(7) . . ?
C67 C37 O13 122.9(7) . . ?
C69 C38 C51 119.3(7) . . ?
C71 C38 C51 122.9(7) . . ?
C71 C38 C69 117.7(7) . . ?
C27 C39 C34 121.1(7) . . ?
C27 C39 H39 119.5 . . ?
C34 C39 H39 119.5 . . ?
O11 C40 C43 122.2(7) . . ?
O11 C40 C63 116.7(7) . . ?
C63 C40 C43 121.1(7) . . ?
C34 C41 H41A 108.7 . . ?
C34 C41 H41B 108.7 . . ?
H41A C41 H41B 107.6 . . ?
C44 C41 C34 114.2(6) . . ?
C44 C41 H41A 108.7 . . ?
C44 C41 H41B 108.7 . . ?
O7 C42 C30 124.3(7) . . ?
O7 C42 C79 115.1(7) . . ?
C30 C42 C79 120.6(7) . . ?
C40 C43 H43 119.9 . . ?
C40 C43 C79 120.3(7) . . ?
C79 C43 H43 119.9 . . ?
C57 C44 C41 122.8(7) . . ?
C57 C44 C74 116.0(7) . . ?
C74 C44 C41 121.2(7) . . ?
O17 C45 C48 116.5(6) . . ?
O17 C45 C65 124.5(7) . . ?
C65 C45 C48 119.0(7) . . ?
O6 C46 C29 122.6(7) . . ?
O6 C46 C34 116.1(7) . . ?
C29 C46 C34 121.2(7) . . ?
C94 C47 O22 114.7(6) . . ?
C111 C47 O22 124.1(7) . . ?
C111 C47 C94 121.3(7) . . ?
C45 C48 C91 119.1(7) . . ?
C61 C48 C45 119.6(7) . . ?
C61 C48 C91 121.2(7) . . ?
C27 C49 C31 120.4(7) . . ?
C29 C49 C27 119.5(7) . . ?
C29 C49 C31 119.8(7) . . ?
C54 C50 C31 122.4(7) . . ?
C54 C50 C75 117.4(7) . . ?
C75 C50 C31 120.0(6) . . ?
C38 C51 H51A 109.3 . . ?
C38 C51 H51B 109.3 . . ?
H51A C51 H51B 108.0 . . ?
C85 C51 C38 111.5(6) . . ?
C85 C51 H51A 109.3 . . ?
C85 C51 H51B 109.3 . . ?
C35 C52 H52 119.1 . . ?
C57 C52 C35 121.9(7) . . ?
C57 C52 H52 119.1 . . ?
C137 O53 C109 119.1(7) . . ?
C50 C54 O21 115.8(7) . . ?
C50 C54 C71 120.2(7) . . ?
C71 C54 O21 123.9(7) . . ?
C64 C55 H55 120.1 . . ?
C64 C55 C80 119.9(8) . . ?
C80 C55 H55 120.1 . . ?
C77 C56 H56 119.7 . . ?
C77 C56 C94 120.5(7) . . ?
C94 C56 H56 119.7 . . ?
O10 C57 C44 114.0(7) . . ?
C52 C57 O10 124.2(7) . . ?
C52 C57 C44 121.8(7) . . ?
C86 C58 C90 121.8(7) . . ?
C86 C58 C92 118.8(7) . . ?
C92 C58 C90 119.4(7) . . ?
C66 C59 C112 120.6(7) . . ?
C97 C59 C66 118.7(7) . . ?
C97 C59 C112 120.5(7) . . ?
C62 C60 C76 120.5(7) . . ?
C65 C60 C62 118.2(7) . . ?
C65 C60 C76 121.2(7) . . ?
C48 C61 H61 120.1 . . ?
C62 C61 C48 119.7(7) . . ?
C62 C61 H61 120.1 . . ?
O26 C62 C60 116.4(7) . . ?
O26 C62 C61 122.3(7) . . ?
C60 C62 C61 121.2(7) . . ?
C30 C63 C84 120.6(7) . . ?
C40 C63 C30 117.8(7) . . ?
C40 C63 C84 121.6(7) . . ?
C55 C64 C73 119.0(7) . . ?
C72 C64 C55 119.3(7) . . ?
C72 C64 C73 121.7(7) . . ?
C45 C65 C60 122.2(7) . . ?
C45 C65 H65 118.9 . . ?
C60 C65 H65 118.9 . . ?
O19 C66 C59 116.0(7) . . ?
O19 C66 C88 124.2(7) . . ?
C88 C66 C59 119.8(7) . . ?
C36 C67 C37 120.7(7) . . ?
C36 C67 H67 119.6 . . ?
C37 C67 H67 119.6 . . ?
O20 C68 H68A 109.2 . . ?
O20 C68 H68B 109.2 . . ?
O20 C68 C132 111.8(7) . . ?
H68A C68 H68B 107.9 . . ?
C132 C68 H68A 109.2 . . ?
C132 C68 H68B 109.2 . . ?
O20 C69 C38 115.6(7) . . ?
C75 C69 O20 125.3(7) . . ?
C75 C69 C38 119.1(7) . . ?
C80 C70 C90 120.9(7) . . ?
C87 C70 C80 117.3(7) . . ?
C87 C70 C90 121.8(7) . . ?
C38 C71 C54 123.0(7) . . ?
C38 C71 H71 118.5 . . ?
C54 C71 H71 118.5 . . ?
O23 C72 C87 125.0(7) . . ?
C64 C72 O23 115.6(7) . . ?
C64 C72 C87 119.5(7) . . ?
C64 C73 H73A 109.7 . . ?
C64 C73 H73B 109.7 . . ?
C64 C73 C79 109.6(6) . . ?
H73A C73 H73B 108.2 . . ?
C79 C73 H73A 109.7 . . ?
C79 C73 H73B 109.7 . . ?
C44 C74 H74 119.2 . . ?
C82 C74 C44 121.6(6) . . ?
C82 C74 H74 119.2 . . ?
C50 C75 H75 118.8 . . ?
C69 C75 C50 122.4(7) . . ?
C69 C75 H75 118.8 . . ?
C60 C76 H76A 109.4 . . ?
C60 C76 H76B 109.4 . . ?
C60 C76 C94 111.1(6) . . ?
H76A C76 H76B 108.0 . . ?
C94 C76 H76A 109.4 . . ?
C94 C76 H76B 109.4 . . ?
C56 C77 O14 123.4(7) . . ?
C85 C77 O14 116.2(7) . . ?
C85 C77 C56 120.5(7) . . ?
O32 C78 C101 118.1(7) . . ?
C86 C78 O32 121.4(7) . . ?
C86 C78 C101 120.5(7) . . ?
C42 C79 C43 118.7(7) . . ?
C42 C79 C73 122.1(7) . . ?
C43 C79 C73 119.1(7) . . ?
O25 C80 C70 115.1(7) . . ?
C55 C80 O25 123.7(7) . . ?
C55 C80 C70 121.2(7) . . ?
H81A C81 H81B 108.0 . . ?
C93 C81 H81A 109.4 . . ?
C93 C81 H81B 109.4 . . ?
C101 C81 H81A 109.4 . . ?
C101 C81 H81B 109.4 . . ?
C101 C81 C93 111.4(7) . . ?
O16 C82 C35 115.7(7) . . ?
C74 C82 O16 123.4(6) . . ?
C74 C82 C35 120.8(7) . . ?
O12 C83 H83A 110.7 . . ?
O12 C83 H83B 110.7 . . ?
O12 C83 C124 105.4(7) . . ?
H83A C83 H83B 108.8 . . ?
C124 C83 H83A 110.7 . . ?
C124 C83 H83B 110.7 . . ?
C36 C84 H84A 109.1 . . ?
C36 C84 H84B 109.1 . . ?
C63 C84 C36 112.5(6) . . ?
C63 C84 H84A 109.1 . . ?
C63 C84 H84B 109.1 . . ?
H84A C84 H84B 107.8 . . ?
C77 C85 C51 121.0(7) . . ?
C111 C85 C51 120.5(7) . . ?
C111 C85 C77 118.5(7) . . ?
C58 C86 C78 122.0(7) . . ?
C58 C86 H86 119.0 . . ?
C78 C86 H86 119.0 . . ?
C70 C87 C72 122.8(8) . . ?
C70 C87 H87 118.6 . . ?
C72 C87 H87 118.6 . . ?
C66 C88 H88 119.5 . . ?
C93 C88 C66 121.1(7) . . ?
C93 C88 H88 119.5 . . ?
O10 C89 H89A 110.1 . . ?
O10 C89 H89B 110.1 . . ?
O10 C89 C110 107.8(7) . . ?
H89A C89 H89B 108.5 . . ?
C110 C89 H89A 110.1 . . ?
C110 C89 H89B 110.1 . . ?
C58 C90 H90A 109.3 . . ?
C58 C90 H90B 109.3 . . ?
C70 C90 C58 111.5(6) . . ?
C70 C90 H90A 109.3 . . ?
C70 C90 H90B 109.3 . . ?
H90A C90 H90B 108.0 . . ?
C35 C91 H91A 109.7 . . ?
C35 C91 H91B 109.7 . . ?
C48 C91 C35 109.9(6) . . ?
C48 C91 H91A 109.7 . . ?
C48 C91 H91B 109.7 . . ?
H91A C91 H91B 108.2 . . ?
O15 C92 C58 117.3(7) . . ?
O15 C92 C100 123.8(7) . . ?
C58 C92 C100 119.0(7) . . ?
C88 C93 C81 119.7(7) . . ?
C109 C93 C81 121.3(7) . . ?
C109 C93 C88 119.0(7) . . ?
C47 C94 C56 117.7(7) . . ?
C47 C94 C76 122.9(7) . . ?
C56 C94 C76 119.4(7) . . ?
O21 C95 H95A 110.1 . . ?
O21 C95 H95B 110.1 . . ?
O21 C95 C117 108.1(7) . . ?
H95A C95 H95B 108.4 . . ?
C117 C95 H95A 110.1 . . ?
C117 C95 H95B 110.1 . . ?
O16 C96 H96A 110.3 . . ?
O16 C96 H96B 110.3 . . ?
O16 C96 C128 107.1(7) . . ?
H96A C96 H96B 108.6 . . ?
C128 C96 H96A 110.3 . . ?
C128 C96 H96B 110.3 . . ?
C59 C97 H97 119.7 . . ?
C59 C97 C109 120.6(7) . . ?
C109 C97 H97 119.7 . . ?
O15 C98 H98A 110.5 . . ?
O15 C98 H98B 110.5 . . ?
O15 C98 C122 106.0(7) . . ?
H98A C98 H98B 108.7 . . ?
C122 C98 H98A 110.5 . . ?
C122 C98 H98B 110.5 . . ?
O19 C99 H99A 110.2 . . ?
O19 C99 H99B 110.2 . . ?
O19 C99 C123 107.6(6) . . ?
H99A C99 H99B 108.5 . . ?
C123 C99 H99A 110.2 . . ?
C123 C99 H99B 110.2 . . ?
C92 C100 H100 119.0 . . ?
C101 C100 C92 122.0(7) . . ?
C101 C100 H100 119.0 . . ?
C78 C101 C81 122.6(7) . . ?
C100 C101 C78 117.6(7) . . ?
C100 C101 C81 119.8(7) . . ?
O6 C102 H10G 110.2 . . ?
O6 C102 H10H 110.2 . . ?
O6 C102 C104 107.4(7) . . ?
H10G C102 H10H 108.5 . . ?
C104 C102 H10G 110.2 . . ?
C104 C102 H10H 110.2 . . ?
O17 C103 H10I 110.1 . . ?
O17 C103 H10J 110.1 . . ?
O17 C103 C119 108.0(7) . . ?
H10I C103 H10J 108.4 . . ?
C119 C103 H10I 110.1 . . ?
C119 C103 H10J 110.1 . . ?
C102 C104 H10K 109.5 . . ?
C102 C104 H10L 109.5 . . ?
C102 C104 H10M 109.5 . . ?
H10K C104 H10L 109.5 . . ?
H10K C104 H10M 109.5 . . ?
H10L C104 H10M 109.5 . . ?
O11 C105 H10A 110.4 . . ?
O11 C105 H10B 110.4 . . ?
O11 C105 C113 106.8(7) . . ?
H10A C105 H10B 108.6 . . ?
C113 C105 H10A 110.4 . . ?
C113 C105 H10B 110.4 . . ?
O7 C106 H10C 110.0 . . ?
O7 C106 H10D 110.0 . . ?
O7 C106 C129 108.4(8) . . ?
H10C C106 H10D 108.4 . . ?
C129 C106 H10C 110.0 . . ?
C129 C106 H10D 110.0 . . ?
C28 C107 C33 121.3(7) . . ?
C28 C107 H107 119.3 . . ?
C33 C107 H107 119.3 . . ?
O24 C108 H10E 110.0 . . ?
O24 C108 H10F 110.0 . . ?
O24 C108 C121 108.4(7) . . ?
H10E C108 H10F 108.4 . . ?
C121 C108 H10E 110.0 . . ?
C121 C108 H10F 110.0 . . ?
O53 C109 C97 123.3(7) . . ?
C93 C109 O53 115.9(7) . . ?
C93 C109 C97 120.7(7) . . ?
C89 C110 H11H 109.5 . . ?
C89 C110 H11I 109.5 . . ?
C89 C110 H11J 109.5 . . ?
H11H C110 H11I 109.5 . . ?
H11H C110 H11J 109.5 . . ?
H11I C110 H11J 109.5 . . ?
C47 C111 C85 121.6(7) . . ?
C47 C111 H111 119.2 . . ?
C85 C111 H111 119.2 . . ?
C28 C112 C59 110.6(6) . . ?
C28 C112 H11A 109.5 . . ?
C28 C112 H11B 109.5 . . ?
C59 C112 H11A 109.5 . . ?
C59 C112 H11B 109.5 . . ?
H11A C112 H11B 108.1 . . ?
C105 C113 H11C 109.5 . . ?
C105 C113 H11D 109.5 . . ?
C105 C113 H11E 109.5 . . ?
H11C C113 H11D 109.5 . . ?
H11C C113 H11E 109.5 . . ?
H11D C113 H11E 109.5 . . ?
H11K C114 H11L 109.5 . . ?
H11K C114 H11M 109.5 . . ?
H11L C114 H11M 109.5 . . ?
C118 C114 H11K 109.5 . . ?
C118 C114 H11L 109.5 . . ?
C118 C114 H11M 109.5 . . ?
O14 C115 H11N 110.5 . . ?
O14 C115 H11O 110.5 . . ?
O14 C115 C127 106.0(7) . . ?
H11N C115 H11O 108.7 . . ?
C127 C115 H11N 110.5 . . ?
C127 C115 H11O 110.5 . . ?
O13 C116 H11F 110.2 . . ?
O13 C116 H11G 110.2 . . ?
O13 C116 C125 107.5(7) . . ?
H11F C116 H11G 108.5 . . ?
C125 C116 H11F 110.2 . . ?
C125 C116 H11G 110.2 . . ?
C95 C117 H11P 109.5 . . ?
C95 C117 H11Q 109.5 . . ?
C95 C117 H11R 109.5 . . ?
H11P C117 H11Q 109.5 . . ?
H11P C117 H11R 109.5 . . ?
H11Q C117 H11R 109.5 . . ?
O22 C118 C114 107.4(7) . . ?
O22 C118 H11S 110.2 . . ?
O22 C118 H11T 110.2 . . ?
C114 C118 H11S 110.2 . . ?
C114 C118 H11T 110.2 . . ?
H11S C118 H11T 108.5 . . ?
C103 C119 H11U 109.5 . . ?
C103 C119 H11V 109.5 . . ?
C103 C119 H11W 109.5 . . ?
H11U C119 H11V 109.5 . . ?
H11U C119 H11W 109.5 . . ?
H11V C119 H11W 109.5 . . ?
O23 C120 H12A 110.5 . . ?
O23 C120 H12B 110.5 . . ?
O23 C120 C130 106.1(7) . . ?
H12A C120 H12B 108.7 . . ?
C130 C120 H12A 110.5 . . ?
C130 C120 H12B 110.5 . . ?
C108 C121 H12C 109.5 . . ?
C108 C121 H12D 109.5 . . ?
C108 C121 H12E 109.5 . . ?
H12C C121 H12D 109.5 . . ?
H12C C121 H12E 109.5 . . ?
H12D C121 H12E 109.5 . . ?
C98 C122 H12F 109.5 . . ?
C98 C122 H12G 109.5 . . ?
C98 C122 H12H 109.5 . . ?
H12F C122 H12G 109.5 . . ?
H12F C122 H12H 109.5 . . ?
H12G C122 H12H 109.5 . . ?
C99 C123 H12I 109.5 . . ?
C99 C123 H12J 109.5 . . ?
C99 C123 H12K 109.5 . . ?
H12I C123 H12J 109.5 . . ?
H12I C123 H12K 109.5 . . ?
H12J C123 H12K 109.5 . . ?
C83 C124 H12T 109.5 . . ?
C83 C124 H12U 109.5 . . ?
C83 C124 H12V 109.5 . . ?
H12T C124 H12U 109.5 . . ?
H12T C124 H12V 109.5 . . ?
H12U C124 H12V 109.5 . . ?
C116 C125 H12L 109.5 . . ?
C116 C125 H12M 109.5 . . ?
C116 C125 H12N 109.5 . . ?
H12L C125 H12M 109.5 . . ?
H12L C125 H12N 109.5 . . ?
H12M C125 H12N 109.5 . . ?
O25 C126 H12O 110.4 . . ?
O25 C126 H12P 110.4 . . ?
O25 C126 C0AA 106.8(8) . . ?
H12O C126 H12P 108.6 . . ?
C0AA C126 H12O 110.4 . . ?
C0AA C126 H12P 110.4 . . ?
C115 C127 H12W 109.5 . . ?
C115 C127 H12X 109.5 . . ?
C115 C127 H12Y 109.5 . . ?
H12W C127 H12X 109.5 . . ?
H12W C127 H12Y 109.5 . . ?
H12X C127 H12Y 109.5 . . ?
C96 C128 H12Z 109.5 . . ?
C96 C128 H 109.5 . . ?
C96 C128 HA 109.5 . . ?
H12Z C128 H 109.5 . . ?
H12Z C128 HA 109.5 . . ?
H C128 HA 109.5 . . ?
C106 C129 H12Q 109.5 . . ?
C106 C129 H12R 109.5 . . ?
C106 C129 H12S 109.5 . . ?
H12Q C129 H12R 109.5 . . ?
H12Q C129 H12S 109.5 . . ?
H12R C129 H12S 109.5 . . ?
C120 C130 H13A 109.5 . . ?
C120 C130 H13B 109.5 . . ?
C120 C130 H13C 109.5 . . ?
H13A C130 H13B 109.5 . . ?
H13A C130 H13C 109.5 . . ?
H13B C130 H13C 109.5 . . ?
Cl4 C131 H131 119.4 . . ?
C4AA C131 Cl4 121.2(12) . . ?
C4AA C131 H131 119.4 . . ?
C68 C132 H13F 109.5 . . ?
C68 C132 H13G 109.5 . . ?
C68 C132 H13H 109.5 . . ?
H13F C132 H13G 109.5 . . ?
H13F C132 H13H 109.5 . . ?
H13G C132 H13H 109.5 . . ?
O26 C133 H13I 110.1 . . ?
O26 C133 H13J 110.1 . . ?
O26 C133 C134 108.2(8) . . ?
H13I C133 H13J 108.4 . . ?
C134 C133 H13I 110.1 . . ?
C134 C133 H13J 110.1 . . ?
C133 C134 H13K 109.5 . . ?
C133 C134 H13L 109.5 . . ?
C133 C134 H13M 109.5 . . ?
H13K C134 H13L 109.5 . . ?
H13K C134 H13M 109.5 . . ?
H13L C134 H13M 109.5 . . ?
O32 C136 H13D 107.6 . . ?
O32 C136 H13E 107.6 . . ?
O32 C136 C5 118.8(12) . . ?
H13D C136 H13E 107.0 . . ?
C5 C136 H13D 107.6 . . ?
C5 C136 H13E 107.6 . . ?
O53 C137 H137 123.5 . . ?
O53 C137 C2AA 113.1(10) . . ?
C2AA C137 H137 123.5 . . ?
Cl3 C138 H138 123.6 . . ?
C3 C138 Cl3 112.5(18) . . ?
C3 C138 H138 123.9 . . ?
C3 C138 Cl3A 126.2(17) . . ?
Cl3A C138 H138 109.2 . . ?
C138 C3 H3 124.2 . . ?
C138 C3 Cl5 112.1(16) . . ?
C138 C3 Cl5A 126.0(16) . . ?
Cl5 C3 H3 123.7 . . ?
Cl5A C3 H3 109.5 . . ?
C126 C0AA H0AA 109.5 . . ?
C126 C0AA H0AB 109.5 . . ?
C126 C0AA H0AC 109.5 . . ?
H0AA C0AA H0AB 109.5 . . ?
H0AA C0AA H0AC 109.5 . . ?
H0AB C0AA H0AC 109.5 . . ?
Cl18 C1AA H1AA 120.9 . . ?
C1 C1AA Cl18 118.2(13) . . ?
C1 C1AA H1AA 120.9 . . ?
C137 C2AA H2AA 109.5 . . ?
C137 C2AA H2AB 109.5 . . ?
C137 C2AA H2AC 109.5 . . ?
H2AA C2AA H2AB 109.5 . . ?
H2AA C2AA H2AC 109.5 . . ?
H2AB C2AA H2AC 109.5 . . ?
Cl2 C1 H1 121.1 . . ?
C1AA C1 Cl2 117.8(12) . . ?
C1AA C1 H1 121.1 . . ?
Cl1 C4AA H4AA 119.9 . . ?
C131 C4AA Cl1 120.2(13) . . ?
C131 C4AA H4AA 119.9 . . ?
C136 C5 H5A 139.3 . . ?
C136 C5 H5B 109.1 . . ?
C136 C5 H5C 109.5 . . ?
H5A C5 H5B 97.0 . . ?
H5A C5 H5C 89.5 . . ?
H5B C5 H5C 109.5 . . ?
C2 C5 H5A 95.1 . . ?
C2 C5 H5B 122.2 . . ?
C2 C5 H5C 126.9 . . ?
Cl8 C3AA H3AA 124.4 . . ?
C7 C3AA Cl8 111.2(13) . . ?
C7 C3AA H3AA 124.4 . . ?
Cl9 C7 H7 116.5 . . ?
C3AA C7 Cl9 127.0(14) . . ?
C3AA C7 H7 116.5 . . ?
O32 C2 C5 120.8(15) . . ?
O32 C2 H2A 107.3 . . ?
O32 C2 H2B 106.2 . . ?
C5 C2 H2A 107.0 . . ?
C5 C2 H2B 105.8 . . ?
H2A C2 H2B 109.5 . . ?
Cl8A C3AB H3AB 124.1 . . ?
C7A C3AB Cl8A 111.7(17) . . ?
C7A C3AB H3AB 124.1 . . ?
Cl9A C7A H7A 117.3 . . ?
C3AB C7A Cl9A 125.4(19) . . ?
C3AB C7A H7A 117.3 . . ?
Cl4A C4 H4 121.6 . . ?
C4AB C4 Cl4A 117(3) . . ?
C4AB C4 H4 121.6 . . ?
Cl1A C4AB H4AB 120.6 . . ?
C4 C4AB Cl1A 119(3) . . ?
C4 C4AB H4AB 120.6 . . ?

loop_
_geom_bond_atom_site_label_1
_geom_bond_atom_site_label_2
_geom_bond_distance
_geom_bond_site_symmetry_2
_geom_bond_publ_flag
Cl1 C4AA 1.735(13) . ?
Cl2 C1 1.902(17) . ?
Cl4 C131 1.740(14) . ?
O6 C46 1.392(9) . ?
O6 C102 1.423(9) . ?
O7 C42 1.362(9) . ?
O7 C106 1.432(10) . ?
O10 C57 1.394(9) . ?
O10 C89 1.425(10) . ?
O11 C40 1.387(9) . ?
O11 C105 1.428(9) . ?
O12 C27 1.372(9) . ?
O12 C83 1.423(10) . ?
O13 C37 1.399(9) . ?
O13 C116 1.415(10) . ?
O14 C77 1.403(10) . ?
O14 C115 1.450(10) . ?
O15 C92 1.360(9) . ?
O15 C98 1.462(10) . ?
O16 C82 1.389(9) . ?
O16 C96 1.431(9) . ?
O17 C45 1.371(9) . ?
O17 C103 1.420(9) . ?
Cl18 C1AA 1.672(17) . ?
O19 C66 1.381(9) . ?
O19 C99 1.433(9) . ?
O20 C68 1.446(10) . ?
O20 C69 1.386(9) . ?
O21 C54 1.392(9) . ?
O21 C95 1.432(10) . ?
O22 C47 1.413(9) . ?
O22 C118 1.420(10) . ?
O23 C72 1.391(9) . ?
O23 C120 1.450(10) . ?
O24 C33 1.392(9) . ?
O24 C108 1.448(10) . ?
O25 C80 1.399(10) . ?
O25 C126 1.439(10) . ?
O26 C62 1.396(10) . ?
O26 C133 1.419(11) . ?
C27 C39 1.399(11) . ?
C27 C49 1.412(11) . ?
C28 C37 1.398(11) . ?
C28 C107 1.397(11) . ?
C28 C112 1.501(11) . ?
C29 H29 0.9500 . ?
C29 C46 1.402(11) . ?
C29 C49 1.384(11) . ?
C30 H30 0.9500 . ?
C30 C42 1.386(11) . ?
C30 C63 1.425(11) . ?
C31 H31A 0.9900 . ?
C31 H31B 0.9900 . ?
C31 C49 1.535(10) . ?
C31 C50 1.503(11) . ?
O32 C78 1.393(9) . ?
O32 C136 1.417(14) . ?
O32 C2 1.400(15) . ?
C33 C36 1.402(11) . ?
C33 C107 1.398(11) . ?
C34 C39 1.413(10) . ?
C34 C41 1.518(11) . ?
C34 C46 1.403(10) . ?
C35 C52 1.388(11) . ?
C35 C82 1.409(11) . ?
C35 C91 1.535(11) . ?
C36 C67 1.384(11) . ?
C36 C84 1.530(10) . ?
C37 C67 1.398(11) . ?
C38 C51 1.539(11) . ?
C38 C69 1.437(10) . ?
C38 C71 1.364(11) . ?
C39 H39 0.9500 . ?
C40 C43 1.412(11) . ?
C40 C63 1.392(11) . ?
C41 H41A 0.9900 . ?
C41 H41B 0.9900 . ?
C41 C44 1.500(10) . ?
C42 C79 1.403(11) . ?
C43 H43 0.9500 . ?
C43 C79 1.413(12) . ?
C44 C57 1.413(11) . ?
C44 C74 1.430(10) . ?
C45 C48 1.425(11) . ?
C45 C65 1.390(11) . ?
C47 C94 1.398(11) . ?
C47 C111 1.373(11) . ?
C48 C61 1.406(11) . ?
C48 C91 1.516(10) . ?
C50 C54 1.390(10) . ?
C50 C75 1.412(11) . ?
C51 H51A 0.9900 . ?
C51 H51B 0.9900 . ?
C51 C85 1.522(10) . ?
C52 H52 0.9500 . ?
C52 C57 1.379(11) . ?
O53 C109 1.397(9) . ?
O53 C137 1.396(12) . ?
C54 C71 1.391(11) . ?
C55 H55 0.9500 . ?
C55 C64 1.397(11) . ?
C55 C80 1.398(11) . ?
C56 H56 0.9500 . ?
C56 C77 1.400(11) . ?
C56 C94 1.409(11) . ?
C58 C86 1.377(11) . ?
C58 C90 1.535(10) . ?
C58 C92 1.404(11) . ?
C59 C66 1.405(11) . ?
C59 C97 1.397(11) . ?
C59 C112 1.532(11) . ?
C60 C62 1.401(11) . ?
C60 C65 1.401(11) . ?
C60 C76 1.511(10) . ?
C61 H61 0.9500 . ?
C61 C62 1.405(11) . ?
C63 C84 1.509(10) . ?
C64 C72 1.386(11) . ?
C64 C73 1.524(11) . ?
C65 H65 0.9500 . ?
C66 C88 1.399(11) . ?
C67 H67 0.9500 . ?
C68 H68A 0.9900 . ?
C68 H68B 0.9900 . ?
C68 C132 1.519(12) . ?
C69 C75 1.378(11) . ?
C70 C80 1.407(11) . ?
C70 C87 1.368(11) . ?
C70 C90 1.531(11) . ?
C71 H71 0.9500 . ?
C72 C87 1.400(12) . ?
C73 H73A 0.9900 . ?
C73 H73B 0.9900 . ?
C73 C79 1.527(11) . ?
C74 H74 0.9500 . ?
C74 C82 1.387(11) . ?
C75 H75 0.9500 . ?
C76 H76A 0.9900 . ?
C76 H76B 0.9900 . ?
C76 C94 1.519(10) . ?
C77 C85 1.397(11) . ?
C78 C86 1.388(11) . ?
C78 C101 1.397(11) . ?
C81 H81A 0.9900 . ?
C81 H81B 0.9900 . ?
C81 C93 1.546(11) . ?
C81 C101 1.508(11) . ?
C83 H83A 0.9900 . ?
C83 H83B 0.9900 . ?
C83 C124 1.516(12) . ?
C84 H84A 0.9900 . ?
C84 H84B 0.9900 . ?
C85 C111 1.382(11) . ?
C86 H86 0.9500 . ?
C87 H87 0.9500 . ?
C88 H88 0.9500 . ?
C88 C93 1.397(11) . ?
C89 H89A 0.9900 . ?
C89 H89B 0.9900 . ?
C89 C110 1.506(12) . ?
C90 H90A 0.9900 . ?
C90 H90B 0.9900 . ?
C91 H91A 0.9900 . ?
C91 H91B 0.9900 . ?
C92 C100 1.408(11) . ?
C93 C109 1.378(12) . ?
C95 H95A 0.9900 . ?
C95 H95B 0.9900 . ?
C95 C117 1.505(12) . ?
C96 H96A 0.9900 . ?
C96 H96B 0.9900 . ?
C96 C128 1.478(13) . ?
C97 H97 0.9500 . ?
C97 C109 1.403(11) . ?
C98 H98A 0.9900 . ?
C98 H98B 0.9900 . ?
C98 C122 1.519(12) . ?
C99 H99A 0.9900 . ?
C99 H99B 0.9900 . ?
C99 C123 1.516(11) . ?
C100 H100 0.9500 . ?
C100 C101 1.396(11) . ?
C102 H10G 0.9900 . ?
C102 H10H 0.9900 . ?
C102 C104 1.511(11) . ?
C103 H10I 0.9900 . ?
C103 H10J 0.9900 . ?
C103 C119 1.516(12) . ?
C104 H10K 0.9800 . ?
C104 H10L 0.9800 . ?
C104 H10M 0.9800 . ?
C105 H10A 0.9900 . ?
C105 H10B 0.9900 . ?
C105 C113 1.487(12) . ?
C106 H10C 0.9900 . ?
C106 H10D 0.9900 . ?
C106 C129 1.505(12) . ?
C107 H107 0.9500 . ?
C108 H10E 0.9900 . ?
C108 H10F 0.9900 . ?
C108 C121 1.495(13) . ?
C110 H11H 0.9800 . ?
C110 H11I 0.9800 . ?
C110 H11J 0.9800 . ?
C111 H111 0.9500 . ?
C112 H11A 0.9900 . ?
C112 H11B 0.9900 . ?
C113 H11C 0.9800 . ?
C113 H11D 0.9800 . ?
C113 H11E 0.9800 . ?
C114 H11K 0.9800 . ?
C114 H11L 0.9800 . ?
C114 H11M 0.9800 . ?
C114 C118 1.508(12) . ?
C115 H11N 0.9900 . ?
C115 H11O 0.9900 . ?
C115 C127 1.536(11) . ?
C116 H11F 0.9900 . ?
C116 H11G 0.9900 . ?
C116 C125 1.490(12) . ?
C117 H11P 0.9800 . ?
C117 H11Q 0.9800 . ?
C117 H11R 0.9800 . ?
C118 H11S 0.9900 . ?
C118 H11T 0.9900 . ?
C119 H11U 0.9800 . ?
C119 H11V 0.9800 . ?
C119 H11W 0.9800 . ?
C120 H12A 0.9900 . ?
C120 H12B 0.9900 . ?
C120 C130 1.517(12) . ?
C121 H12C 0.9800 . ?
C121 H12D 0.9800 . ?
C121 H12E 0.9800 . ?
C122 H12F 0.9800 . ?
C122 H12G 0.9800 . ?
C122 H12H 0.9800 . ?
C123 H12I 0.9800 . ?
C123 H12J 0.9800 . ?
C123 H12K 0.9800 . ?
C124 H12T 0.9800 . ?
C124 H12U 0.9800 . ?
C124 H12V 0.9800 . ?
C125 H12L 0.9800 . ?
C125 H12M 0.9800 . ?
C125 H12N 0.9800 . ?
C126 H12O 0.9900 . ?
C126 H12P 0.9900 . ?
C126 C0AA 1.505(14) . ?
C127 H12W 0.9800 . ?
C127 H12X 0.9800 . ?
C127 H12Y 0.9800 . ?
C128 H12Z 0.9800 . ?
C128 H 0.9800 . ?
C128 HA 0.9800 . ?
C129 H12Q 0.9800 . ?
C129 H12R 0.9800 . ?
C129 H12S 0.9800 . ?
C130 H13A 0.9800 . ?
C130 H13B 0.9800 . ?
C130 H13C 0.9800 . ?
C131 H131 0.9500 . ?
C131 C4AA 1.309(15) . ?
C132 H13F 0.9800 . ?
C132 H13G 0.9800 . ?
C132 H13H 0.9800 . ?
C133 H13I 0.9900 . ?
C133 H13J 0.9900 . ?
C133 C134 1.505(13) . ?
C134 H13K 0.9800 . ?
C134 H13L 0.9800 . ?
C134 H13M 0.9800 . ?
C136 H13D 0.9900 . ?
C136 H13E 0.9900 . ?
C136 C5 1.480(15) . ?
C137 H137 0.9500 . ?
C137 C2AA 1.506(18) . ?
Cl3 C138 1.763(17) . ?
C138 H138 0.9299 . ?
C138 C3 1.306(10) . ?
C138 Cl3A 1.729(15) . ?
C3 H3 0.9302 . ?
C3 Cl5 1.80(3) . ?
C3 Cl5A 1.69(2) . ?
Cl8 C3AA 1.768(13) . ?
Cl9 C7 1.714(13) . ?
C0AA H0AA 0.9800 . ?
C0AA H0AB 0.9800 . ?
C0AA H0AC 0.9800 . ?
C1AA H1AA 0.9500 . ?
C1AA C1 1.24(2) . ?
C2AA H2AA 0.9800 . ?
C2AA H2AB 0.9800 . ?
C2AA H2AC 0.9800 . ?
C1 H1 0.9500 . ?
C4AA H4AA 0.9500 . ?
C5 H5A 0.9602 . ?
C5 H5B 0.9601 . ?
C5 H5C 0.9597 . ?
C5 C2 1.468(16) . ?
C3AA H3AA 0.9500 . ?
C3AA C7 1.323(9) . ?
C7 H7 0.9500 . ?
Cl8A C3AB 1.777(17) . ?
Cl9A C7A 1.715(17) . ?
C2 H2A 0.9697 . ?
C2 H2B 0.9698 . ?
C3AB H3AB 0.9500 . ?
C3AB C7A 1.293(18) . ?
C7A H7A 0.9500 . ?
Cl1A C4AB 1.740(19) . ?
Cl4A C4 1.734(19) . ?
C4 H4 0.9500 . ?
C4 C4AB 1.328(19) . ?
C4AB H4AB 0.9500 . ?

loop_
_geom_torsion_atom_site_label_1
_geom_torsion_atom_site_label_2
_geom_torsion_atom_site_label_3
_geom_torsion_atom_site_label_4
_geom_torsion
_geom_torsion_site_symmetry_1
_geom_torsion_site_symmetry_2
_geom_torsion_site_symmetry_3
_geom_torsion_site_symmetry_4
_geom_torsion_publ_flag
Cl4 C131 C4AA Cl1 170.5(10) . . . . ?
O7 C42 C79 C43 177.4(7) . . . . ?
O7 C42 C79 C73 -5.8(11) . . . . ?
O11 C40 C43 C79 -178.8(7) . . . . ?
O11 C40 C63 C30 178.1(6) . . . . ?
O11 C40 C63 C84 0.6(10) . . . . ?
O12 C27 C39 C34 179.8(7) . . . . ?
O12 C27 C49 C29 179.3(7) . . . . ?
O12 C27 C49 C31 5.7(11) . . . . ?
O13 C37 C67 C36 177.4(7) . . . . ?
O14 C77 C85 C51 -0.9(10) . . . . ?
O14 C77 C85 C111 179.6(7) . . . . ?
O15 C92 C100 C101 178.2(7) . . . . ?
O17 C45 C48 C61 -179.2(7) . . . . ?
O17 C45 C48 C91 5.1(10) . . . . ?
O17 C45 C65 C60 179.1(7) . . . . ?
Cl18 C1AA C1 Cl2 178.9(7) . . . . ?
O19 C66 C88 C93 -177.4(7) . . . . ?
O20 C69 C75 C50 -178.8(7) . . . . ?
O21 C54 C71 C38 -179.0(7) . . . . ?
O22 C47 C94 C56 179.4(6) . . . . ?
O22 C47 C94 C76 -2.0(11) . . . . ?
O22 C47 C111 C85 -179.1(7) . . . . ?
O23 C72 C87 C70 -178.2(7) . . . . ?
O24 C33 C36 C67 -176.8(7) . . . . ?
O24 C33 C36 C84 1.5(10) . . . . ?
O24 C33 C107 C28 175.3(7) . . . . ?
C27 O12 C83 C124 -179.6(8) . . . . ?
C28 C37 C67 C36 -2.6(11) . . . . ?
C30 C42 C79 C43 -1.9(12) . . . . ?
C30 C42 C79 C73 174.9(7) . . . . ?
C30 C63 C84 C36 90.3(8) . . . . ?
C31 C50 C54 O21 3.8(10) . . . . ?
C31 C50 C54 C71 -177.3(7) . . . . ?
C31 C50 C75 C69 175.6(7) . . . . ?
O32 C78 C86 C58 177.0(7) . . . . ?
O32 C78 C101 C81 0.3(11) . . . . ?
O32 C78 C101 C100 -177.9(7) . . . . ?
C33 O24 C108 C121 -164.1(7) . . . . ?
C33 C36 C67 C37 0.1(11) . . . . ?
C33 C36 C84 C63 -92.4(8) . . . . ?
C34 C41 C44 C57 88.1(8) . . . . ?
C34 C41 C44 C74 -91.7(8) . . . . ?
C35 C52 C57 O10 -178.5(7) . . . . ?
C35 C52 C57 C44 2.3(11) . . . . ?
C36 C33 C107 C28 -5.4(11) . . . . ?
C37 O13 C116 C125 -175.8(7) . . . . ?
C37 C28 C107 C33 2.8(11) . . . . ?
C37 C28 C112 C59 -93.7(8) . . . . ?
C38 C51 C85 C77 86.5(9) . . . . ?
C38 C51 C85 C111 -94.0(8) . . . . ?
C38 C69 C75 C50 1.5(11) . . . . ?
C39 C27 C49 C29 0.3(11) . . . . ?
C39 C27 C49 C31 -173.3(7) . . . . ?
C39 C34 C41 C44 -92.0(9) . . . . ?
C39 C34 C46 O6 179.4(7) . . . . ?
C39 C34 C46 C29 -1.2(11) . . . . ?
C40 O11 C105 C113 -177.2(7) . . . . ?
C40 C43 C79 C42 1.2(12) . . . . ?
C40 C43 C79 C73 -175.7(7) . . . . ?
C40 C63 C84 C36 -92.3(8) . . . . ?
C41 C34 C39 C27 180.0(7) . . . . ?
C41 C34 C46 O6 1.1(10) . . . . ?
C41 C34 C46 C29 -179.4(7) . . . . ?
C41 C44 C57 O10 -1.5(10) . . . . ?
C41 C44 C57 C52 177.8(7) . . . . ?
C41 C44 C74 C82 -179.5(7) . . . . ?
C42 O7 C106 C129 174.3(7) . . . . ?
C42 C30 C63 C40 0.3(11) . . . . ?
C42 C30 C63 C84 177.8(7) . . . . ?
C43 C40 C63 C30 -1.0(11) . . . . ?
C43 C40 C63 C84 -178.5(7) . . . . ?
C44 C74 C82 O16 -179.7(7) . . . . ?
C44 C74 C82 C35 1.1(11) . . . . ?
C45 O17 C103 C119 -177.1(7) . . . . ?
C45 C48 C61 C62 0.4(11) . . . . ?
C45 C48 C91 C35 87.6(8) . . . . ?
C46 O6 C102 C104 175.3(7) . . . . ?
C46 C29 C49 C27 0.2(11) . . . . ?
C46 C29 C49 C31 173.8(7) . . . . ?
C46 C34 C39 C27 1.7(11) . . . . ?
C46 C34 C41 C44 86.2(9) . . . . ?
C47 O22 C118 C114 174.0(7) . . . . ?
C48 C45 C65 C60 -1.0(11) . . . . ?
C48 C61 C62 O26 179.1(7) . . . . ?
C48 C61 C62 C60 -1.5(12) . . . . ?
C49 C27 C39 C34 -1.3(12) . . . . ?
C49 C29 C46 O6 179.6(7) . . . . ?
C49 C29 C46 C34 0.2(11) . . . . ?
C49 C31 C50 C54 89.9(8) . . . . ?
C49 C31 C50 C75 -84.6(8) . . . . ?
C50 C31 C49 C27 93.4(8) . . . . ?
C50 C31 C49 C29 -80.1(9) . . . . ?
C50 C54 C71 C38 2.2(11) . . . . ?
C51 C38 C69 O20 1.4(10) . . . . ?
C51 C38 C69 C75 -178.9(7) . . . . ?
C51 C38 C71 C54 176.9(7) . . . . ?
C51 C85 C111 C47 180.0(7) . . . . ?
C52 C35 C82 O16 179.5(7) . . . . ?
C52 C35 C82 C74 -1.2(11) . . . . ?
C52 C35 C91 C48 -90.4(9) . . . . ?
C54 O21 C95 C117 173.8(7) . . . . ?
C54 C50 C75 C69 0.8(11) . . . . ?
C55 C64 C72 O23 178.1(7) . . . . ?
C55 C64 C72 C87 -1.5(11) . . . . ?
C55 C64 C73 C79 92.3(8) . . . . ?
C56 C77 C85 C51 178.4(7) . . . . ?
C56 C77 C85 C111 -1.1(11) . . . . ?
C57 O10 C89 C110 169.6(6) . . . . ?
C57 C44 C74 C82 0.7(10) . . . . ?
C58 C92 C100 C101 -0.7(11) . . . . ?
C59 C66 C88 C93 0.9(11) . . . . ?
C59 C97 C109 O53 178.0(7) . . . . ?
C59 C97 C109 C93 0.9(12) . . . . ?
C60 C76 C94 C47 92.7(9) . . . . ?
C60 C76 C94 C56 -88.6(8) . . . . ?
C61 C48 C91 C35 -88.0(9) . . . . ?
C62 O26 C133 C134 178.4(8) . . . . ?
C62 C60 C65 C45 -0.1(11) . . . . ?
C62 C60 C76 C94 91.3(9) . . . . ?
C63 C30 C42 O7 -178.1(7) . . . . ?
C63 C30 C42 C79 1.2(11) . . . . ?
C63 C40 C43 C79 0.3(12) . . . . ?
C64 C55 C80 O25 -179.7(7) . . . . ?
C64 C55 C80 C70 -2.0(11) . . . . ?
C64 C72 C87 C70 1.4(11) . . . . ?
C64 C73 C79 C42 -83.7(9) . . . . ?
C64 C73 C79 C43 93.1(9) . . . . ?
C65 C45 C48 C61 0.9(11) . . . . ?
C65 C45 C48 C91 -174.8(7) . . . . ?
C65 C60 C62 O26 -179.2(7) . . . . ?
C65 C60 C62 C61 1.4(11) . . . . ?
C65 C60 C76 C94 -85.0(9) . . . . ?
C66 O19 C99 C123 175.3(6) . . . . ?
C66 C59 C97 C109 1.2(11) . . . . ?
C66 C59 C112 C28 -82.7(8) . . . . ?
C66 C88 C93 C81 -179.5(7) . . . . ?
C66 C88 C93 C109 1.2(11) . . . . ?
C67 C36 C84 C63 86.0(8) . . . . ?
C68 O20 C69 C38 -179.4(6) . . . . ?
C68 O20 C69 C75 0.9(11) . . . . ?
C69 O20 C68 C132 -81.0(9) . . . . ?
C69 C38 C51 C85 83.5(9) . . . . ?
C69 C38 C71 C54 0.2(11) . . . . ?
C71 C38 C51 C85 -93.2(9) . . . . ?
C71 C38 C69 O20 178.3(7) . . . . ?
C71 C38 C69 C75 -2.0(10) . . . . ?
C72 O23 C120 C130 175.3(7) . . . . ?
C72 C64 C73 C79 -85.0(9) . . . . ?
C73 C64 C72 O23 -4.6(11) . . . . ?
C73 C64 C72 C87 175.8(7) . . . . ?
C74 C44 C57 O10 178.4(6) . . . . ?
C74 C44 C57 C52 -2.4(10) . . . . ?
C75 C50 C54 O21 178.4(6) . . . . ?
C75 C50 C54 C71 -2.6(10) . . . . ?
C76 C60 C62 O26 4.3(11) . . . . ?
C76 C60 C62 C61 -175.0(7) . . . . ?
C76 C60 C65 C45 176.3(7) . . . . ?
C77 O14 C115 C127 -175.2(7) . . . . ?
C77 C56 C94 C47 -0.1(11) . . . . ?
C77 C56 C94 C76 -178.8(7) . . . . ?
C77 C85 C111 C47 -0.6(11) . . . . ?
C78 O32 C136 C5 59.5(18) . . . . ?
C78 O32 C2 C5 -62(2) . . . . ?
C80 O25 C126 C0AA -174.9(8) . . . . ?
C80 C55 C64 C72 1.8(11) . . . . ?
C80 C55 C64 C73 -175.5(7) . . . . ?
C80 C70 C87 C72 -1.5(11) . . . . ?
C80 C70 C90 C58 -90.1(8) . . . . ?
C81 C93 C109 O53 1.4(11) . . . . ?
C81 C93 C109 C97 178.6(7) . . . . ?
C82 O16 C96 C128 -179.6(8) . . . . ?
C82 C35 C52 C57 -0.4(11) . . . . ?
C82 C35 C91 C48 86.5(9) . . . . ?
C83 O12 C27 C39 1.9(12) . . . . ?
C83 O12 C27 C49 -177.1(7) . . . . ?
C84 C36 C67 C37 -178.2(7) . . . . ?
C86 C58 C90 C70 86.0(8) . . . . ?
C86 C58 C92 O15 -179.1(7) . . . . ?
C86 C58 C92 C100 -0.1(11) . . . . ?
C86 C78 C101 C81 -178.8(7) . . . . ?
C86 C78 C101 C100 3.0(11) . . . . ?
C87 C70 C80 O25 179.7(6) . . . . ?
C87 C70 C80 C55 1.8(11) . . . . ?
C87 C70 C90 C58 88.1(9) . . . . ?
C88 C93 C109 O53 -179.3(7) . . . . ?
C88 C93 C109 C97 -2.1(11) . . . . ?
C89 O10 C57 C44 -174.4(6) . . . . ?
C89 O10 C57 C52 6.4(10) . . . . ?
C90 C58 C86 C78 -176.5(7) . . . . ?
C90 C58 C92 O15 0.0(10) . . . . ?
C90 C58 C92 C100 178.9(7) . . . . ?
C90 C70 C80 O25 -2.0(10) . . . . ?
C90 C70 C80 C55 -179.9(7) . . . . ?
C90 C70 C87 C72 -179.8(7) . . . . ?
C91 C35 C52 C57 176.5(7) . . . . ?
C91 C35 C82 O16 2.5(11) . . . . ?
C91 C35 C82 C74 -178.2(7) . . . . ?
C91 C48 C61 C62 175.9(7) . . . . ?
C92 O15 C98 C122 -167.5(7) . . . . ?
C92 C58 C86 C78 2.5(11) . . . . ?
C92 C58 C90 C70 -93.0(8) . . . . ?
C92 C100 C101 C78 -0.7(11) . . . . ?
C92 C100 C101 C81 -179.0(7) . . . . ?
C93 C81 C101 C78 -93.4(9) . . . . ?
C93 C81 C101 C100 84.8(9) . . . . ?
C94 C47 C111 C85 1.9(12) . . . . ?
C94 C56 C77 O14 -179.3(7) . . . . ?
C94 C56 C77 C85 1.4(11) . . . . ?
C95 O21 C54 C50 -168.3(6) . . . . ?
C95 O21 C54 C71 12.9(10) . . . . ?
C96 O16 C82 C35 -174.1(8) . . . . ?
C96 O16 C82 C74 6.6(12) . . . . ?
C97 C59 C66 O19 176.4(7) . . . . ?
C97 C59 C66 C88 -2.1(11) . . . . ?
C97 C59 C112 C28 92.8(8) . . . . ?
C98 O15 C92 C58 166.2(7) . . . . ?
C98 O15 C92 C100 -12.7(11) . . . . ?
C99 O19 C66 C59 177.5(6) . . . . ?
C99 O19 C66 C88 -4.1(10) . . . . ?
C101 C78 C86 C58 -4.0(11) . . . . ?
C101 C81 C93 C88 94.6(8) . . . . ?
C101 C81 C93 C109 -86.1(9) . . . . ?
C102 O6 C46 C29 9.0(11) . . . . ?
C102 O6 C46 C34 -171.6(7) . . . . ?
C103 O17 C45 C48 -172.2(7) . . . . ?
C103 O17 C45 C65 7.7(11) . . . . ?
C105 O11 C40 C43 -7.2(11) . . . . ?
C105 O11 C40 C63 173.7(7) . . . . ?
C106 O7 C42 C30 -3.7(11) . . . . ?
C106 O7 C42 C79 176.9(7) . . . . ?
C107 C28 C37 O13 -178.9(6) . . . . ?
C107 C28 C37 C67 1.1(11) . . . . ?
C107 C28 C112 C59 83.7(8) . . . . ?
C107 C33 C36 C67 3.8(11) . . . . ?
C107 C33 C36 C84 -177.9(7) . . . . ?
C108 O24 C33 C36 167.5(7) . . . . ?
C108 O24 C33 C107 -13.1(11) . . . . ?
C109 O53 C137 C2AA 76.9(11) . . . . ?
C111 C47 C94 C56 -1.5(11) . . . . ?
C111 C47 C94 C76 177.1(7) . . . . ?
C112 C28 C37 O13 -1.5(10) . . . . ?
C112 C28 C37 C67 178.6(7) . . . . ?
C112 C28 C107 C33 -174.6(7) . . . . ?
C112 C59 C66 O19 -8.0(10) . . . . ?
C112 C59 C66 C88 173.5(7) . . . . ?
C112 C59 C97 C109 -174.4(7) . . . . ?
C115 O14 C77 C56 -0.2(11) . . . . ?
C115 O14 C77 C85 179.1(7) . . . . ?
C116 O13 C37 C28 176.8(7) . . . . ?
C116 O13 C37 C67 -3.2(10) . . . . ?
C118 O22 C47 C94 -175.0(7) . . . . ?
C118 O22 C47 C111 6.0(11) . . . . ?
C120 O23 C72 C64 176.4(7) . . . . ?
C120 O23 C72 C87 -3.9(11) . . . . ?
C126 O25 C80 C55 -5.1(11) . . . . ?
C126 O25 C80 C70 177.1(7) . . . . ?
C133 O26 C62 C60 -166.8(7) . . . . ?
C133 O26 C62 C61 12.6(12) . . . . ?
C136 O32 C78 C86 36.0(13) . . . . ?
C136 O32 C78 C101 -143.1(10) . . . . ?
C137 O53 C109 C93 -170.8(8) . . . . ?
C137 O53 C109 C97 12.0(12) . . . . ?
Cl3 C138 C3 Cl5 -170.4(17) . . . . ?
Cl8 C3AA C7 Cl9 -178.4(19) . . . . ?
Cl3A C138 C3 Cl5A 173.6(16) . . . . ?
Cl8A C3AB C7A Cl9A 179.5(19) . . . . ?
C2 O32 C78 C86 90.3(13) . . . . ?
C2 O32 C78 C101 -88.8(13) . . . . ?
Cl4A C4 C4AB Cl1A 154(3) . . . . ?
